data_7107897
loop_
_publ_author_name
'Isurika R. Fernando'
'Stuart A. Surmann'
'Alexander A. Urech'
'Alexander M. Poulsen'
'Gellert Mezei'

_publ_section_title
;
 Selective total encapsulation of the sulfate anion by neutral nano-jars
;
_journal_name_full Chem.Commun.
_journal_page_first 6860
_journal_paper_doi 10.1039/c2cc32074f
_journal_volume 48
_journal_year 2012
_chemical_formula_sum 'C160.5 H257 Cu31 N64 O35 S'
_chemical_formula_weight 5645.10
_chemical_name_systematic
;
?
;
_space_group_IT_number 2
_symmetry_cell_setting triclinic
_symmetry_space_group_name_Hall '-P 1'
_symmetry_space_group_name_H-M 'P -1'
_atom_sites_solution_hydrogens geom
_atom_sites_solution_primary direct
_atom_sites_solution_secondary difmap
_audit_creation_method SHELXL-97
_cell_angle_alpha 103.685(3)
_cell_angle_beta 94.975(3)
_cell_angle_gamma 110.593(3)
_cell_formula_units_Z 2
_cell_length_a 20.4153(9)
_cell_length_b 22.9100(11)
_cell_length_c 25.8662(12)
_cell_measurement_reflns_used 9302
_cell_measurement_temperature 100(2)
_cell_measurement_theta_max 24.84
_cell_measurement_theta_min 2.23
_cell_volume 10809.7(9)
_computing_cell_refinement 'Bruker SAINT'
_computing_data_collection 'Bruker APEX2'
_computing_data_reduction 'Bruker SAINT'
_computing_molecular_graphics 'Bruker SHELXTL'
_computing_publication_material 'Bruker SHELXTL'
_computing_structure_refinement 'SHELXL-97 (Sheldrick, 2008)'
_computing_structure_solution 'SHELXS-97 (Sheldrick, 2008)'
_diffrn_ambient_temperature 100(2)
_diffrn_measured_fraction_theta_full 0.993
_diffrn_measured_fraction_theta_max 0.993
_diffrn_measurement_device_type 'Bruker APEX-II CCD'
_diffrn_measurement_method '\f and \w scans'
_diffrn_radiation_monochromator graphite
_diffrn_radiation_source 'fine-focus sealed tube'
_diffrn_radiation_type MoK\a
_diffrn_radiation_wavelength 0.71073
_diffrn_reflns_av_R_equivalents 0.0783
_diffrn_reflns_av_sigmaI/netI 0.0651
_diffrn_reflns_limit_h_max 24
_diffrn_reflns_limit_h_min -24
_diffrn_reflns_limit_k_max 27
_diffrn_reflns_limit_k_min -27
_diffrn_reflns_limit_l_max 30
_diffrn_reflns_limit_l_min -30
_diffrn_reflns_number 206783
_diffrn_reflns_theta_full 25.08
_diffrn_reflns_theta_max 25.08
_diffrn_reflns_theta_min 1.15
_exptl_absorpt_coefficient_mu 3.062
_exptl_absorpt_correction_T_max 0.7452
_exptl_absorpt_correction_T_min 0.4784
_exptl_absorpt_correction_type multi-scan
_exptl_crystal_colour blue
_exptl_crystal_density_diffrn 1.734
_exptl_crystal_density_method 'not measured'
_exptl_crystal_description plate
_exptl_crystal_F_000 5726
_exptl_crystal_size_max 0.65
_exptl_crystal_size_mid 0.38
_exptl_crystal_size_min 0.08
_refine_diff_density_max 2.168
_refine_diff_density_min -1.407
_refine_diff_density_rms 0.297
_refine_ls_extinction_method none
_refine_ls_goodness_of_fit_ref 2.852
_refine_ls_hydrogen_treatment constr
_refine_ls_matrix_type full
_refine_ls_number_parameters 2404
_refine_ls_number_reflns 38159
_refine_ls_number_restraints 96
_refine_ls_restrained_S_all 2.849
_refine_ls_R_factor_all 0.1667
_refine_ls_R_factor_gt 0.1332
_refine_ls_shift/su_max 0.774
_refine_ls_shift/su_mean 0.004
_refine_ls_structure_factor_coef Fsqd
_refine_ls_weighting_details 'calc w=1/[\s^2^(Fo^2^)+(0.1000P)^2^+0.4289P] where P=(Fo^2^+2Fc^2^)/3'
_refine_ls_weighting_scheme calc
_refine_ls_wR_factor_gt 0.4066
_refine_ls_wR_factor_ref 0.4150
_reflns_number_gt 27784
_reflns_number_total 38159
_reflns_threshold_expression >2sigma(I)
_cod_data_source_file c2cc32074f.txt
_cod_data_source_block Bu4N-2
_cod_original_sg_symbol_H-M 'P-1 '
_cod_original_formula_sum 'C160.50 H257 Cu31 N64 O35 S'
_cod_database_code 7107897

loop_
_symmetry_equiv_pos_as_xyz
'x, y, z'
'-x, -y, -z'

loop_
_atom_site_label
_atom_site_type_symbol
_atom_site_fract_x
_atom_site_fract_y
_atom_site_fract_z
_atom_site_U_iso_or_equiv
_atom_site_adp_type
_atom_site_occupancy
_atom_site_symmetry_multiplicity
_atom_site_calc_flag
_atom_site_refinement_flags
_atom_site_disorder_assembly
_atom_site_disorder_group
Cu1 Cu 0.14347(11) 0.44185(11) 0.37805(8) 0.0276(5) Uani 1 1 d . . .
Cu2 Cu 0.27531(11) 0.55858(10) 0.34510(9) 0.0270(5) Uani 1 1 d . . .
Cu3 Cu 0.42891(11) 0.55055(10) 0.32805(9) 0.0286(5) Uani 1 1 d . . .
Cu4 Cu 0.51289(11) 0.44769(10) 0.30906(9) 0.0297(5) Uani 1 1 d . . .
Cu5 Cu 0.48416(11) 0.28895(10) 0.26534(9) 0.0281(5) Uani 1 1 d . . .
Cu6 Cu 0.35669(10) 0.17414(10) 0.29461(9) 0.0253(5) Uani 1 1 d . . .
Cu7 Cu 0.24164(11) 0.20614(11) 0.37107(9) 0.0292(5) Uani 1 1 d . . .
Cu8 Cu 0.15731(11) 0.30973(11) 0.39686(9) 0.0300(5) Uani 1 1 d . . .
Cu9 Cu -0.04793(12) 0.21203(12) 0.32929(11) 0.0413(6) Uani 1 1 d . . .
Cu10 Cu -0.05271(11) 0.34817(12) 0.32540(10) 0.0343(6) Uani 1 1 d . . .
Cu11 Cu 0.01844(11) 0.49635(11) 0.31840(9) 0.0296(5) Uani 1 1 d . . .
Cu12 Cu 0.14316(11) 0.60540(11) 0.28212(10) 0.0340(6) Uani 1 1 d . . .
Cu13 Cu 0.29131(11) 0.64699(11) 0.23681(10) 0.0327(5) Uani 1 1 d . . .
Cu14 Cu 0.43329(11) 0.63079(11) 0.21091(10) 0.0351(6) Uani 1 1 d . . .
Cu15 Cu 0.56758(11) 0.59174(11) 0.25263(10) 0.0330(6) Uani 1 1 d . . .
Cu16 Cu 0.62316(11) 0.47577(10) 0.21424(9) 0.0286(5) Uani 1 1 d . . .
Cu17 Cu 0.58522(11) 0.32035(10) 0.16057(9) 0.0282(5) Uani 1 1 d . . .
Cu18 Cu 0.46810(11) 0.16920(10) 0.13033(9) 0.0292(5) Uani 1 1 d . . .
Cu19 Cu 0.34592(11) 0.05943(10) 0.15974(10) 0.0326(6) Uani 1 1 d . . .
Cu20 Cu 0.23459(11) 0.00829(10) 0.23984(10) 0.0308(5) Uani 1 1 d . . .
Cu21 Cu 0.12949(12) 0.04058(11) 0.32154(10) 0.0335(6) Uani 1 1 d . . .
Cu22 Cu 0.04476(13) 0.13007(12) 0.36907(11) 0.0433(7) Uani 1 1 d . . .
Cu23 Cu 0.01912(11) 0.15334(11) 0.21121(9) 0.0310(5) Uani 1 1 d . . .
Cu24 Cu 0.00249(11) 0.28920(10) 0.20076(9) 0.0305(5) Uani 1 1 d . . .
Cu25 Cu 0.08538(10) 0.44063(11) 0.19590(9) 0.0271(5) Uani 1 1 d . . .
Cu26 Cu 0.23220(11) 0.49258(11) 0.14254(9) 0.0287(5) Uani 1 1 d . . .
Cu27 Cu 0.38082(11) 0.47401(10) 0.12187(8) 0.0262(5) Uani 1 1 d . . .
Cu28 Cu 0.45758(11) 0.37816(10) 0.11661(9) 0.0271(5) Uani 1 1 d . . .
Cu29 Cu 0.35142(11) 0.21995(10) 0.07465(9) 0.0295(5) Uani 1 1 d . . .
Cu30 Cu 0.22694(12) 0.10801(10) 0.10096(9) 0.0323(5) Uani 1 1 d . . .
Cu31 Cu 0.11920(11) 0.07646(10) 0.19078(9) 0.0283(5) Uani 1 1 d . . .
S1 S 0.2506(2) 0.3243(2) 0.22489(19) 0.0299(10) Uani 1 1 d . . .
O1 O 0.1990(6) 0.4738(6) 0.3289(5) 0.032(3) Uani 1 1 d . . .
O2 O 0.3309(6) 0.5206(5) 0.2995(5) 0.033(3) Uani 1 1 d . . .
O3 O 0.4283(6) 0.4662(6) 0.3034(5) 0.028(3) Uani 1 1 d . . .
O4 O 0.4636(6) 0.3620(6) 0.2576(5) 0.030(3) Uani 1 1 d . . .
O5 O 0.3840(6) 0.2342(5) 0.2508(5) 0.024(3) Uani 1 1 d . . .
O6 O 0.2710(6) 0.1895(6) 0.3019(5) 0.029(3) Uani 1 1 d . . .
O7 O 0.2078(7) 0.2683(6) 0.3542(5) 0.034(3) Uani 1 1 d . . .
O8 O 0.1442(6) 0.3552(6) 0.3461(5) 0.029(3) Uani 1 1 d . . .
O9 O -0.0078(6) 0.2877(6) 0.3062(5) 0.034(3) Uani 1 1 d . . .
O10 O 0.0287(6) 0.4175(6) 0.3210(4) 0.026(3) Uani 1 1 d . . .
O11 O 0.0994(5) 0.5184(5) 0.2839(4) 0.020(2) Uani 1 1 d . . .
O12 O 0.2279(6) 0.5891(6) 0.2678(6) 0.035(3) Uani 1 1 d . . .
O13 O 0.3361(6) 0.5859(6) 0.2170(5) 0.031(3) Uani 1 1 d . . .
O14 O 0.4679(6) 0.5747(6) 0.2387(5) 0.028(3) Uani 1 1 d . . .
O15 O 0.5489(6) 0.5008(5) 0.2389(4) 0.025(3) Uani 1 1 d . . .
O16 O 0.5518(6) 0.3892(5) 0.1819(5) 0.026(3) Uani 1 1 d . . .
O17 O 0.4959(6) 0.2595(6) 0.1695(5) 0.031(3) Uani 1 1 d . . .
O18 O 0.3742(6) 0.1451(6) 0.1487(5) 0.033(3) Uani 1 1 d . . .
O19 O 0.2938(6) 0.0799(6) 0.2151(5) 0.029(3) Uani 1 1 d . . .
O20 O 0.1810(6) 0.0597(6) 0.2641(5) 0.030(3) Uani 1 1 d . . .
O21 O 0.1209(7) 0.1231(6) 0.3333(5) 0.037(3) Uani 1 1 d . . .
O22 O 0.0374(7) 0.1952(6) 0.3367(5) 0.039(3) Uani 1 1 d . . .
O23 O 0.0622(7) 0.2405(6) 0.2074(6) 0.041(3) Uani 1 1 d . . .
O24 O 0.0812(6) 0.3707(5) 0.2264(5) 0.025(3) Uani 1 1 d . . .
O25 O 0.1875(6) 0.4639(6) 0.1991(5) 0.028(3) Uani 1 1 d . . .
O26 O 0.2895(7) 0.4412(6) 0.1419(6) 0.043(4) Uani 1 1 d . . .
O27 O 0.4195(6) 0.4323(6) 0.1663(5) 0.029(3) Uani 1 1 d . . .
O28 O 0.3919(6) 0.3004(5) 0.1298(4) 0.026(3) Uani 1 1 d . . .
O29 O 0.2642(6) 0.1966(5) 0.1005(4) 0.026(3) Uani 1 1 d . . .
O30 O 0.2039(6) 0.1307(6) 0.1702(5) 0.029(3) Uani 1 1 d . . .
O31 O 0.1114(6) 0.1540(5) 0.2364(5) 0.027(3) Uani 1 1 d . . .
O32 O 0.3243(7) 0.3503(6) 0.2139(6) 0.045(4) Uani 1 1 d . . .
O33 O 0.2271(6) 0.3765(6) 0.2565(5) 0.032(3) Uani 1 1 d . . .
O34 O 0.1998(9) 0.2942(9) 0.1654(6) 0.074(6) Uani 1 1 d . . .
O35 O 0.2349(7) 0.2660(6) 0.2462(6) 0.048(4) Uani 1 1 d . . .
N1 N 0.1650(8) 0.5362(7) 0.4128(6) 0.029(3) Uani 1 1 d . . .
N2 N 0.2210(8) 0.5839(7) 0.3998(6) 0.032(4) Uani 1 1 d . . .
N3 N 0.3609(8) 0.6412(7) 0.3624(6) 0.035(4) Uani 1 1 d . . .
N4 N 0.4240(8) 0.6389(8) 0.3523(6) 0.037(4) Uani 1 1 d . . .
N5 N 0.5259(8) 0.5753(8) 0.3684(6) 0.033(4) Uani 1 1 d . . .
N6 N 0.5534(8) 0.5309(8) 0.3695(6) 0.035(4) Uani 1 1 d . . .
N7 N 0.5952(8) 0.4201(7) 0.3155(7) 0.036(4) Uani 1 1 d . . .
N8 N 0.5829(8) 0.3537(7) 0.2993(6) 0.035(4) Uani 1 1 d . . .
N9 N 0.4991(7) 0.2109(7) 0.2722(6) 0.030(3) Uani 1 1 d . . .
N10 N 0.4478(8) 0.1637(7) 0.2846(6) 0.030(3) Uani 1 1 d . . .
N11 N 0.3329(9) 0.1316(8) 0.3523(6) 0.038(4) Uani 1 1 d . . .
N12 N 0.2859(8) 0.1444(7) 0.3841(6) 0.031(4) Uani 1 1 d . . .
N13 N 0.2223(8) 0.2346(8) 0.4444(6) 0.039(4) Uani 1 1 d . . .
N14 N 0.1835(9) 0.2737(8) 0.4532(6) 0.043(4) Uani 1 1 d . . .
N15 N 0.0912(8) 0.3439(8) 0.4343(6) 0.033(4) Uani 1 1 d . . .
N16 N 0.0900(8) 0.4014(8) 0.4286(6) 0.033(4) Uani 1 1 d . . .
N17 N -0.1430(8) 0.2136(8) 0.3066(8) 0.048(5) Uani 1 1 d . . .
N18 N -0.1439(8) 0.2751(9) 0.3117(7) 0.042(4) Uani 1 1 d . . .
N19 N -0.0900(8) 0.4117(8) 0.3606(7) 0.038(4) Uani 1 1 d . . .
N20 N -0.0536(7) 0.4763(8) 0.3635(6) 0.031(4) Uani 1 1 d . . .
N21 N 0.0014(8) 0.5701(8) 0.3056(7) 0.038(4) Uani 1 1 d . . .
N22 N 0.0494(9) 0.6140(8) 0.2856(7) 0.043(4) Uani 1 1 d . . .
N23 N 0.1972(8) 0.6976(7) 0.2915(7) 0.039(4) Uani 1 1 d . . .
N24 N 0.2578(9) 0.7147(8) 0.2693(7) 0.043(4) Uani 1 1 d . . .
N25 N 0.3418(8) 0.6950(8) 0.1890(7) 0.042(4) Uani 1 1 d . . .
N26 N 0.3961(8) 0.6786(8) 0.1698(7) 0.045(5) Uani 1 1 d . . .
N27 N 0.5315(9) 0.6915(8) 0.2233(8) 0.053(5) Uani 1 1 d . . .
N28 N 0.5855(9) 0.6773(8) 0.2425(9) 0.061(6) Uani 1 1 d . . .
N29 N 0.6650(7) 0.6064(7) 0.2795(6) 0.032(4) Uani 1 1 d . . .
N30 N 0.6914(8) 0.5617(7) 0.2586(6) 0.034(4) Uani 1 1 d . . .
N31 N 0.6906(8) 0.4493(7) 0.1763(6) 0.033(4) Uani 1 1 d . . .
N32 N 0.6706(8) 0.3856(8) 0.1480(7) 0.040(4) Uani 1 1 d . . .
N33 N 0.6179(7) 0.2495(7) 0.1452(6) 0.028(3) Uani 1 1 d . . .
N34 N 0.5688(8) 0.1876(7) 0.1282(6) 0.031(4) Uani 1 1 d . . .
N35 N 0.4338(8) 0.0809(7) 0.0814(6) 0.032(4) Uani 1 1 d . . .
N36 N 0.3815(8) 0.0337(7) 0.0934(7) 0.040(4) Uani 1 1 d . . .
N37 N 0.3384(8) -0.0187(8) 0.1821(7) 0.041(4) Uani 1 1 d . . .
N38 N 0.2987(8) -0.0353(8) 0.2185(7) 0.041(4) Uani 1 1 d . . .
N39 N 0.1674(8) -0.0627(7) 0.2618(7) 0.038(4) Uani 1 1 d . . .
N40 N 0.1270(8) -0.0474(7) 0.2987(7) 0.036(4) Uani 1 1 d . . .
N41 N 0.0928(9) 0.0325(8) 0.3883(7) 0.041(4) Uani 1 1 d . . .
N42 N 0.0657(10) 0.0768(9) 0.4125(8) 0.054(5) Uani 1 1 d . . .
N43 N -0.0478(11) 0.1164(10) 0.3869(10) 0.071(7) Uani 1 1 d . . .
N44 N -0.0871(10) 0.1485(10) 0.3703(10) 0.067(6) Uani 1 1 d . . .
N45 N -0.0719(7) 0.1511(7) 0.1794(7) 0.037(4) Uani 1 1 d . . .
N46 N -0.0767(8) 0.2036(8) 0.1665(7) 0.043(4) Uani 1 1 d . . .
N47 N -0.0531(7) 0.3420(7) 0.1933(5) 0.024(3) Uani 1 1 d . . .
N48 N -0.0213(7) 0.4045(7) 0.1902(5) 0.025(3) Uani 1 1 d . . .
N49 N 0.0979(8) 0.5084(8) 0.1559(7) 0.041(4) Uani 1 1 d . . .
N50 N 0.1625(8) 0.5330(8) 0.1395(6) 0.033(4) Uani 1 1 d . . .
N51 N 0.2740(9) 0.5156(8) 0.0823(6) 0.040(4) Uani 1 1 d . . .
N52 N 0.3399(7) 0.5134(7) 0.0760(6) 0.028(3) Uani 1 1 d . . .
N53 N 0.4756(8) 0.5017(7) 0.1018(6) 0.033(4) Uani 1 1 d . . .
N54 N 0.5093(8) 0.4591(7) 0.1005(6) 0.029(3) Uani 1 1 d . . .
N55 N 0.4780(7) 0.3150(7) 0.0598(6) 0.031(4) Uani 1 1 d . . .
N56 N 0.4423(8) 0.2514(7) 0.0485(6) 0.031(4) Uani 1 1 d . . .
N57 N 0.3064(8) 0.1384(7) 0.0193(6) 0.037(4) Uani 1 1 d . . .
N58 N 0.2527(8) 0.0899(7) 0.0293(6) 0.032(4) Uani 1 1 d . . .
N59 N 0.1750(9) 0.0167(7) 0.1007(6) 0.038(4) Uani 1 1 d . . .
N60 N 0.1239(9) 0.0037(8) 0.1340(6) 0.038(4) Uani 1 1 d . . .
N61 N 0.0241(9) 0.0298(8) 0.2076(7) 0.041(4) Uani 1 1 d . . .
N62 N -0.0174(7) 0.0643(8) 0.2180(7) 0.035(4) Uani 1 1 d . . .
N63 N 0.1323(13) 0.2301(10) 1.0042(9) 0.074(7) Uani 1 1 d . . .
N64 N 0.5520(14) 0.3062(13) 0.4547(10) 0.087(7) Uiso 1 1 d . . .
C1 C 0.2214(11) 0.6429(11) 0.4280(9) 0.050(6) Uani 1 1 d . . .
H1 H 0.2540 0.6831 0.4277 0.059 Uiso 1 1 calc R . .
C2 C 0.1688(14) 0.6346(11) 0.4560(12) 0.076(9) Uani 1 1 d . . .
H2 H 0.1576 0.6675 0.4771 0.092 Uiso 1 1 calc R . .
C3 C 0.1319(13) 0.5656(12) 0.4480(10) 0.061(7) Uani 1 1 d . . .
H3 H 0.0938 0.5454 0.4634 0.074 Uiso 1 1 calc R . .
C4 C 0.4672(10) 0.6946(9) 0.3491(8) 0.039(5) Uani 1 1 d . . .
H4 H 0.5135 0.7037 0.3431 0.047 Uiso 1 1 calc R . .
C5 C 0.4345(12) 0.7372(11) 0.3560(10) 0.058(7) Uani 1 1 d . . .
H5 H 0.4526 0.7804 0.3554 0.070 Uiso 1 1 calc R . .
C6 C 0.3665(10) 0.7007(10) 0.3641(8) 0.042(5) Uani 1 1 d . . .
H6 H 0.3307 0.7164 0.3698 0.051 Uiso 1 1 calc R . .
C7 C 0.6117(11) 0.5567(11) 0.4071(8) 0.046(5) Uani 1 1 d . . .
H7 H 0.6417 0.5358 0.4142 0.055 Uiso 1 1 calc R . .
C8 C 0.6207(11) 0.6186(11) 0.4338(9) 0.055(6) Uani 1 1 d . . .
H8 H 0.6565 0.6470 0.4631 0.066 Uiso 1 1 calc R . .
C9 C 0.5677(10) 0.6306(9) 0.4095(9) 0.042(5) Uani 1 1 d . . .
H9 H 0.5605 0.6694 0.4189 0.050 Uiso 1 1 calc R . .
C10 C 0.6490(10) 0.3481(10) 0.3012(10) 0.053(6) Uani 1 1 d . . .
H10 H 0.6574 0.3100 0.2905 0.063 Uiso 1 1 calc R . .
C11 C 0.6988(11) 0.4103(12) 0.3220(10) 0.056(6) Uani 1 1 d . . .
H11 H 0.7478 0.4218 0.3295 0.068 Uiso 1 1 calc R . .
C12 C 0.6669(12) 0.4501(10) 0.3297(9) 0.051(6) Uani 1 1 d . . .
H12 H 0.6907 0.4949 0.3436 0.061 Uiso 1 1 calc R . .
C13 C 0.4621(10) 0.1096(10) 0.2740(8) 0.040(5) Uani 1 1 d . . .
H13 H 0.4349 0.0707 0.2803 0.047 Uiso 1 1 calc R . .
C14 C 0.5251(9) 0.1205(9) 0.2515(9) 0.037(5) Uani 1 1 d . . .
H14 H 0.5463 0.0912 0.2393 0.044 Uiso 1 1 calc R . .
C15 C 0.5472(9) 0.1851(10) 0.2523(8) 0.036(5) Uani 1 1 d . . .
H15 H 0.5882 0.2080 0.2410 0.044 Uiso 1 1 calc R . .
C16 C 0.2680(11) 0.1006(11) 0.4119(8) 0.045(5) Uani 1 1 d . . .
H16 H 0.2359 0.0977 0.4355 0.053 Uiso 1 1 calc R . .
C17 C 0.3041(15) 0.0610(13) 0.4001(10) 0.068(8) Uani 1 1 d . . .
H17 H 0.3029 0.0277 0.4152 0.082 Uiso 1 1 calc R . .
C18 C 0.3419(12) 0.0785(12) 0.3625(9) 0.052(6) Uani 1 1 d U . .
H18 H 0.3699 0.0580 0.3460 0.062 Uiso 1 1 calc R . .
C19 C 0.1762(11) 0.2828(10) 0.5045(8) 0.042(5) Uani 1 1 d . . .
H19 H 0.1526 0.3080 0.5211 0.051 Uiso 1 1 calc R . .
C20 C 0.2073(10) 0.2507(10) 0.5308(7) 0.042(5) Uani 1 1 d . . .
H20 H 0.2085 0.2492 0.5665 0.051 Uiso 1 1 calc R . .
C21 C 0.2363(11) 0.2213(9) 0.4916(8) 0.043(5) Uani 1 1 d . . .
H21 H 0.2619 0.1960 0.4968 0.052 Uiso 1 1 calc R . .
C22 C 0.0297(10) 0.4063(9) 0.4477(7) 0.032(4) Uani 1 1 d . . .
H22 H 0.0144 0.4401 0.4481 0.039 Uiso 1 1 calc R . .
C23 C -0.0037(9) 0.3533(10) 0.4656(7) 0.037(5) Uani 1 1 d . . .
H23 H -0.0447 0.3444 0.4804 0.044 Uiso 1 1 calc R . .
C24 C 0.0380(11) 0.3155(12) 0.4565(7) 0.047(5) Uani 1 1 d . . .
H24 H 0.0291 0.2765 0.4649 0.056 Uiso 1 1 calc R . .
C25 C -0.2111(10) 0.2639(14) 0.2947(10) 0.056(7) Uani 1 1 d . . .
H25 H -0.2285 0.2968 0.2976 0.068 Uiso 1 1 calc R . .
C26 C -0.2515(13) 0.2019(12) 0.2732(10) 0.067(8) Uani 1 1 d . . .
H26 H -0.2991 0.1829 0.2564 0.081 Uiso 1 1 calc R . .
C27 C -0.2045(13) 0.1718(12) 0.2820(13) 0.078(9) Uani 1 1 d . . .
H27 H -0.2166 0.1270 0.2713 0.094 Uiso 1 1 calc R . .
C28 C -0.0751(10) 0.5128(11) 0.4007(7) 0.040(5) Uani 1 1 d . . .
H28 H -0.0594 0.5580 0.4100 0.048 Uiso 1 1 calc R . .
C29 C -0.1256(11) 0.4721(13) 0.4236(9) 0.058(7) Uani 1 1 d . . .
H29 H -0.1501 0.4835 0.4504 0.070 Uiso 1 1 calc R . .
C30 C -0.1298(10) 0.4119(11) 0.3968(9) 0.046(6) Uani 1 1 d . . .
H30 H -0.1588 0.3742 0.4039 0.056 Uiso 1 1 calc R . .
C31 C 0.0195(10) 0.6468(10) 0.2646(9) 0.044(5) Uani 1 1 d . . .
H31 H 0.0416 0.6779 0.2475 0.052 Uiso 1 1 calc R . .
C32 C -0.0493(11) 0.6282(10) 0.2716(10) 0.049(6) Uani 1 1 d . . .
H32 H -0.0831 0.6439 0.2613 0.059 Uiso 1 1 calc R . .
C33 C -0.0571(9) 0.5825(10) 0.2964(9) 0.040(5) Uani 1 1 d U . .
H33 H -0.0996 0.5608 0.3065 0.048 Uiso 1 1 calc R . .
C34 C 0.2889(12) 0.7790(11) 0.2857(10) 0.056(6) Uani 1 1 d . . .
H34 H 0.3314 0.8030 0.2768 0.067 Uiso 1 1 calc R . .
C35 C 0.2509(13) 0.8057(11) 0.3174(11) 0.064(7) Uani 1 1 d . . .
H35 H 0.2604 0.8495 0.3330 0.077 Uiso 1 1 calc R . .
C36 C 0.1939(11) 0.7513(10) 0.3209(9) 0.047(6) Uani 1 1 d . . .
H36 H 0.1588 0.7530 0.3411 0.057 Uiso 1 1 calc R . .
C37 C 0.4097(14) 0.7001(13) 0.1281(12) 0.074(9) Uani 1 1 d . . .
H37 H 0.4436 0.6948 0.1076 0.088 Uiso 1 1 calc R . .
C38 C 0.3654(15) 0.7322(13) 0.1192(12) 0.077(9) Uani 1 1 d . . .
H38 H 0.3645 0.7530 0.0925 0.092 Uiso 1 1 calc R . .
C39 C 0.3240(12) 0.7270(11) 0.1571(10) 0.052(6) Uani 1 1 d . . .
H39 H 0.2884 0.7433 0.1604 0.062 Uiso 1 1 calc R . .
C40 C 0.6472(16) 0.7281(17) 0.246(2) 0.16(2) Uani 1 1 d . . .
H40 H 0.6923 0.7300 0.2583 0.189 Uiso 1 1 calc R . .
C41 C 0.6345(16) 0.775(2) 0.230(3) 0.23(4) Uani 1 1 d . . .
H41 H 0.6673 0.8139 0.2284 0.273 Uiso 1 1 calc R . .
C42 C 0.5581(14) 0.7502(16) 0.217(2) 0.16(2) Uani 1 1 d . . .
H42 H 0.5317 0.7722 0.2057 0.192 Uiso 1 1 calc R . .
C43 C 0.7593(9) 0.5808(10) 0.2842(7) 0.035(4) Uani 1 1 d . . .
H43 H 0.7896 0.5591 0.2759 0.042 Uiso 1 1 calc R . .
C44 C 0.7764(10) 0.6392(13) 0.3254(10) 0.061(7) Uani 1 1 d . . .
H44 H 0.8184 0.6625 0.3507 0.074 Uiso 1 1 calc R . .
C45 C 0.7183(11) 0.6537(11) 0.3199(9) 0.056(6) Uani 1 1 d . . .
H45 H 0.7146 0.6911 0.3407 0.067 Uiso 1 1 calc R . .
C46 C 0.7177(10) 0.3820(10) 0.1158(8) 0.038(5) Uani 1 1 d . . .
H46 H 0.7163 0.3436 0.0926 0.045 Uiso 1 1 calc R . .
C47 C 0.7678(11) 0.4421(10) 0.1215(8) 0.042(5) Uani 1 1 d . . .
H47 H 0.8047 0.4527 0.1024 0.050 Uiso 1 1 calc R . .
C48 C 0.7516(9) 0.4853(10) 0.1633(8) 0.038(5) Uani 1 1 d . . .
H48 H 0.7780 0.5296 0.1786 0.045 Uiso 1 1 calc R . .
C49 C 0.6009(11) 0.1456(9) 0.1215(8) 0.039(5) Uani 1 1 d . . .
H49 H 0.5788 0.1005 0.1088 0.047 Uiso 1 1 calc R . .
C50 C 0.6754(9) 0.1827(10) 0.1373(9) 0.046(6) Uani 1 1 d . . .
H50 H 0.7120 0.1674 0.1377 0.055 Uiso 1 1 calc R . .
C51 C 0.6809(9) 0.2454(10) 0.1516(8) 0.035(5) Uani 1 1 d . . .
H51 H 0.7239 0.2812 0.1645 0.042 Uiso 1 1 calc R . .
C52 C 0.3651(11) -0.0200(11) 0.0558(9) 0.052(6) Uani 1 1 d . . .
H52 H 0.3307 -0.0594 0.0559 0.063 Uiso 1 1 calc R . .
C53 C 0.4054(11) -0.0120(10) 0.0143(8) 0.042(5) Uani 1 1 d . . .
H53 H 0.4038 -0.0425 -0.0172 0.050 Uiso 1 1 calc R . .
C54 C 0.4480(10) 0.0541(10) 0.0336(8) 0.040(5) Uani 1 1 d . . .
H54 H 0.4816 0.0767 0.0159 0.048 Uiso 1 1 calc R . .
C55 C 0.3170(11) -0.0806(10) 0.2365(11) 0.055(6) Uani 1 1 d . . .
H55 H 0.2971 -0.0990 0.2627 0.066 Uiso 1 1 calc R . .
C56 C 0.3674(12) -0.0950(11) 0.2115(10) 0.057(6) Uani 1 1 d . . .
H56 H 0.3884 -0.1239 0.2160 0.069 Uiso 1 1 calc R . .
C57 C 0.3805(10) -0.0526(9) 0.1749(10) 0.045(6) Uani 1 1 d . . .
H57 H 0.4124 -0.0500 0.1511 0.054 Uiso 1 1 calc R . .
C58 C 0.0809(11) -0.1056(10) 0.3042(9) 0.045(5) Uani 1 1 d . . .
H58 H 0.0486 -0.1101 0.3278 0.054 Uiso 1 1 calc R . .
C59 C 0.0907(12) -0.1548(11) 0.2696(11) 0.059(7) Uani 1 1 d . . .
H59 H 0.0645 -0.1991 0.2632 0.071 Uiso 1 1 calc R . .
C60 C 0.1467(12) -0.1271(9) 0.2454(11) 0.053(6) Uani 1 1 d . . .
H60 H 0.1668 -0.1499 0.2215 0.064 Uiso 1 1 calc R . .
C61 C 0.0638(16) 0.0746(11) 0.4627(9) 0.066(8) Uani 1 1 d . . .
H61 H 0.0496 0.1017 0.4879 0.079 Uiso 1 1 calc R . .
C62 C 0.0852(14) 0.0278(13) 0.4737(10) 0.067(7) Uani 1 1 d . . .
H62 H 0.0862 0.0155 0.5055 0.081 Uiso 1 1 calc R . .
C63 C 0.1047(11) 0.0035(12) 0.4267(10) 0.059(7) Uani 1 1 d . . .
H63 H 0.1235 -0.0285 0.4215 0.071 Uiso 1 1 calc R . .
C64 C -0.1479(16) 0.1301(19) 0.3851(16) 0.113(13) Uani 1 1 d . . .
H64 H -0.1817 0.1480 0.3807 0.136 Uiso 1 1 calc R . .
C65 C -0.157(2) 0.080(3) 0.409(3) 0.21(3) Uani 1 1 d . . .
H65 H -0.1952 0.0564 0.4222 0.258 Uiso 1 1 calc R . .
C66 C -0.0950(19) 0.0743(18) 0.406(2) 0.14(2) Uani 1 1 d . . .
H66 H -0.0846 0.0424 0.4177 0.172 Uiso 1 1 calc R . .
C67 C -0.1361(11) 0.1855(10) 0.1312(10) 0.051(6) Uani 1 1 d . . .
H67 H -0.1513 0.2126 0.1162 0.062 Uiso 1 1 calc R . .
C68 C -0.1713(12) 0.1192(11) 0.1208(11) 0.068(8) Uani 1 1 d . . .
H68 H -0.2149 0.0934 0.0979 0.082 Uiso 1 1 calc R . .
C69 C -0.1315(12) 0.0994(11) 0.1495(12) 0.071(8) Uani 1 1 d . . .
H69 H -0.1423 0.0564 0.1494 0.085 Uiso 1 1 calc R . .
C70 C -0.0661(9) 0.4336(10) 0.1973(7) 0.033(4) Uani 1 1 d . . .
H70 H -0.0569 0.4763 0.1972 0.039 Uiso 1 1 calc R . .
C71 C -0.1309(9) 0.3895(9) 0.2052(7) 0.035(5) Uani 1 1 d . . .
H71 H -0.1718 0.3969 0.2116 0.042 Uiso 1 1 calc R . .
C72 C -0.1188(9) 0.3335(9) 0.2012(7) 0.032(4) Uani 1 1 d . . .
H72 H -0.1521 0.2947 0.2037 0.039 Uiso 1 1 calc R . .
C73 C 0.1640(12) 0.5862(11) 0.1244(10) 0.052(6) Uani 1 1 d . . .
H73 H 0.2004 0.6117 0.1104 0.063 Uiso 1 1 calc R . .
C74 C 0.1019(15) 0.5964(15) 0.1334(13) 0.087(10) Uani 1 1 d . . .
H74 H 0.0903 0.6309 0.1289 0.104 Uiso 1 1 calc R . .
C75 C 0.0612(13) 0.5446(12) 0.1504(12) 0.066(8) Uani 1 1 d . . .
H75 H 0.0152 0.5365 0.1570 0.079 Uiso 1 1 calc R . .
C76 C 0.3551(11) 0.5285(11) 0.0305(9) 0.050(6) Uani 1 1 d . . .
H76 H 0.3966 0.5298 0.0177 0.060 Uiso 1 1 calc R . .
C77 C 0.3053(12) 0.5412(12) 0.0061(8) 0.055(6) Uani 1 1 d . . .
H77 H 0.3054 0.5539 -0.0255 0.066 Uiso 1 1 calc R . .
C78 C 0.2519(11) 0.5318(10) 0.0370(8) 0.044(5) Uani 1 1 d . . .
H78 H 0.2086 0.5356 0.0287 0.053 Uiso 1 1 calc R . .
C79 C 0.5783(8) 0.4919(10) 0.0969(8) 0.037(5) Uani 1 1 d U . .
H79 H 0.6132 0.4746 0.0942 0.044 Uiso 1 1 calc R . .
C80 C 0.5880(10) 0.5562(11) 0.0978(9) 0.046(5) Uani 1 1 d . . .
H80 H 0.6301 0.5893 0.0970 0.055 Uiso 1 1 calc R . .
C81 C 0.5231(10) 0.5601(10) 0.1000(7) 0.037(5) Uani 1 1 d . . .
H81 H 0.5129 0.5966 0.1003 0.044 Uiso 1 1 calc R . .
C82 C 0.4758(10) 0.2216(9) 0.0165(8) 0.039(5) Uani 1 1 d . . .
H82 H 0.4618 0.1767 0.0034 0.047 Uiso 1 1 calc R . .
C83 C 0.5346(10) 0.2672(10) 0.0054(8) 0.043(5) Uani 1 1 d . . .
H83 H 0.5662 0.2596 -0.0166 0.052 Uiso 1 1 calc R . .
C84 C 0.5351(9) 0.3262(12) 0.0346(8) 0.047(6) Uani 1 1 d . . .
H84 H 0.5690 0.3669 0.0368 0.056 Uiso 1 1 calc R . .
C85 C 0.2238(11) 0.0393(9) -0.0175(8) 0.044(5) Uani 1 1 d . . .
H85 H 0.1844 0.0013 -0.0217 0.053 Uiso 1 1 calc R . .
C86 C 0.2628(10) 0.0539(9) -0.0573(8) 0.043(5) Uani 1 1 d . . .
H86 H 0.2574 0.0274 -0.0921 0.052 Uiso 1 1 calc R . .
C87 C 0.3112(12) 0.1164(11) -0.0337(9) 0.054(6) Uani 1 1 d . . .
H87 H 0.3432 0.1408 -0.0514 0.065 Uiso 1 1 calc R . .
C88 C 0.0967(10) -0.0585(8) 0.1256(7) 0.034(4) Uani 1 1 d . . .
H88 H 0.0610 -0.0801 0.1422 0.041 Uiso 1 1 calc R . .
C89 C 0.1287(10) -0.0892(9) 0.0876(9) 0.044(5) Uani 1 1 d . . .
H89 H 0.1185 -0.1335 0.0746 0.053 Uiso 1 1 calc R . .
C90 C 0.1783(11) -0.0391(10) 0.0742(9) 0.045(5) Uani 1 1 d . . .
H90 H 0.2091 -0.0436 0.0505 0.054 Uiso 1 1 calc R . .
C91 C -0.0661(10) 0.0350(11) 0.2449(10) 0.055(6) Uani 1 1 d . . .
H91 H -0.1015 0.0489 0.2561 0.065 Uiso 1 1 calc R . .
C92 C -0.0562(11) -0.0188(11) 0.2536(9) 0.052(6) Uani 1 1 d . . .
H92 H -0.0818 -0.0470 0.2719 0.062 Uiso 1 1 calc R . .
C93 C 0.0007(14) -0.0212(11) 0.2289(10) 0.064(7) Uani 1 1 d . . .
H93 H 0.0200 -0.0527 0.2272 0.077 Uiso 1 1 calc R . .
C94 C 0.1143(11) 0.1884(12) 1.0460(9) 0.058(7) Uani 1 1 d U . .
H94A H 0.1472 0.1666 1.0472 0.069 Uiso 1 1 calc R . .
H94B H 0.1217 0.2177 1.0818 0.069 Uiso 1 1 calc R . .
C95 C 0.0377(17) 0.1372(13) 1.0320(12) 0.091(10) Uani 1 1 d . . .
H95A H 0.0259 0.1115 0.9943 0.110 Uiso 1 1 calc R . .
H95B H 0.0037 0.1575 1.0389 0.110 Uiso 1 1 calc R . .
C96 C 0.0390(12) 0.0949(12) 1.0703(11) 0.064(7) Uani 1 1 d . . .
H96A H 0.0731 0.0747 1.0626 0.076 Uiso 1 1 calc R . .
H96B H 0.0532 0.1217 1.1077 0.076 Uiso 1 1 calc R . .
C97 C -0.0307(12) 0.0460(18) 1.0620(12) 0.106(13) Uani 1 1 d . . .
H97A H -0.0625 0.0659 1.0752 0.159 Uiso 1 1 calc R . .
H97B H -0.0292 0.0152 1.0813 0.159 Uiso 1 1 calc R . .
H97C H -0.0472 0.0239 1.0241 0.159 Uiso 1 1 calc R . .
C98 C 0.1190(16) 0.1876(14) 0.9491(10) 0.080(9) Uani 1 1 d . . .
H98A H 0.0679 0.1643 0.9380 0.096 Uiso 1 1 calc R . .
H98B H 0.1339 0.2154 0.9258 0.096 Uiso 1 1 calc R . .
C99 C 0.1498(14) 0.1423(12) 0.9384(13) 0.078(9) Uani 1 1 d . . .
H99A H 0.1279 0.1085 0.9553 0.094 Uiso 1 1 calc R . .
H99B H 0.2000 0.1633 0.9547 0.094 Uiso 1 1 calc R . .
C100 C 0.1424(17) 0.1097(12) 0.8761(12) 0.081(9) Uani 1 1 d . . .
H10A H 0.1487 0.0688 0.8713 0.097 Uiso 1 1 calc R . .
H10B H 0.0947 0.1000 0.8578 0.097 Uiso 1 1 calc R . .
C101 C 0.1950(14) 0.1516(12) 0.8503(10) 0.067(7) Uani 1 1 d . . .
H10C H 0.1945 0.1945 0.8598 0.101 Uiso 1 1 calc R . .
H10D H 0.1825 0.1334 0.8116 0.101 Uiso 1 1 calc R . .
H10E H 0.2417 0.1538 0.8627 0.101 Uiso 1 1 calc R . .
C102 C 0.209(2) 0.2735(16) 1.0207(10) 0.090(11) Uani 1 1 d . . .
H10F H 0.2197 0.2910 1.0599 0.108 Uiso 1 1 calc R . .
H10G H 0.2368 0.2470 1.0113 0.108 Uiso 1 1 calc R . .
C103 C 0.2340(16) 0.3280(13) 0.9975(12) 0.080(9) Uani 1 1 d . . .
H10H H 0.2234 0.3639 1.0180 0.096 Uiso 1 1 calc R . .
H10I H 0.2091 0.3148 0.9604 0.096 Uiso 1 1 calc R . .
C104 C 0.321(2) 0.3525(15) 0.9988(11) 0.134(18) Uani 1 1 d . . .
H10J H 0.3373 0.3933 0.9896 0.160 Uiso 1 1 calc R . .
H10K H 0.3450 0.3613 1.0356 0.160 Uiso 1 1 calc R . .
C105 C 0.348(2) 0.3049(14) 0.9606(11) 0.16(2) Uani 1 1 d . . .
H10L H 0.3439 0.2689 0.9747 0.238 Uiso 1 1 calc R . .
H10M H 0.3964 0.3275 0.9584 0.238 Uiso 1 1 calc R . .
H10N H 0.3186 0.2890 0.9251 0.238 Uiso 1 1 calc R . .
C106 C 0.0831(15) 0.2704(13) 1.0080(11) 0.075(9) Uani 1 1 d . . .
H10O H 0.0966 0.2991 0.9852 0.090 Uiso 1 1 calc R . .
H10P H 0.0344 0.2402 0.9931 0.090 Uiso 1 1 calc R . .
C107 C 0.085(2) 0.3109(19) 1.0641(10) 0.127(17) Uani 1 1 d D . .
H10Q H 0.0784 0.2843 1.0889 0.153 Uiso 1 1 calc R . .
H10R H 0.1312 0.3466 1.0772 0.153 Uiso 1 1 calc R . .
C108 C 0.0282(16) 0.3366(16) 1.0619(10) 0.13(2) Uani 1 1 d D . .
H10S H 0.0228 0.3551 1.0983 0.161 Uiso 1 1 calc R . .
H10T H -0.0167 0.3018 1.0429 0.161 Uiso 1 1 calc R . .
C109 C 0.049(2) 0.3903(18) 1.0314(16) 0.146(18) Uani 1 1 d D . .
H10U H 0.0849 0.4297 1.0552 0.219 Uiso 1 1 calc R . .
H10V H 0.0078 0.3984 1.0203 0.219 Uiso 1 1 calc R . .
H10W H 0.0675 0.3757 1.0001 0.219 Uiso 1 1 calc R . .
C110 C 0.497(2) 0.3114(19) 0.4139(16) 0.113(12) Uiso 1 1 d D . .
C111 C 0.451(3) 0.346(2) 0.4402(19) 0.163(19) Uiso 1 1 d D . .
C112 C 0.415(3) 0.362(3) 0.394(2) 0.22(3) Uiso 1 1 d D . .
C113 C 0.371(3) 0.404(3) 0.408(3) 0.23(3) Uiso 1 1 d D . .
C114 C 0.502(3) 0.261(3) 0.484(2) 0.19(2) Uiso 1 1 d D . .
C115 C 0.488(5) 0.188(3) 0.469(3) 0.36(5) Uiso 1 1 d D . .
C116 C 0.463(2) 0.1483(19) 0.5093(16) 0.119(13) Uiso 1 1 d D . .
C117 C 0.408(4) 0.172(4) 0.536(3) 0.29(4) Uiso 1 1 d D . .
C118 C 0.5840(18) 0.2683(19) 0.4162(15) 0.112(12) Uiso 1 1 d D . .
C119 C 0.646(2) 0.256(2) 0.4418(13) 0.146(16) Uiso 1 1 d D . .
C120 C 0.678(3) 0.226(3) 0.3960(16) 0.20(2) Uiso 1 1 d D . .
C121 C 0.739(3) 0.212(3) 0.423(2) 0.23(3) Uiso 1 1 d D . .
C122 C 0.6071(18) 0.3681(17) 0.4894(14) 0.099(10) Uiso 1 1 d D . .
C123 C 0.651(3) 0.418(2) 0.462(2) 0.165(19) Uiso 1 1 d D . .
C124 C 0.672(4) 0.476(3) 0.514(3) 0.31(4) Uiso 1 1 d D . .
C125 C 0.735(3) 0.520(2) 0.495(2) 0.149(17) Uiso 1 1 d D . .
C126 C 0.279(2) 0.020(2) 0.7934(16) 0.119(13) Uiso 1 1 d . . .
C127 C 0.354(2) 0.0434(19) 0.8215(15) 0.105(11) Uiso 1 1 d . . .
C128 C 0.390(2) 0.1104(19) 0.8395(15) 0.105(11) Uiso 1 1 d . . .
C129 C 0.4550(18) 0.1369(17) 0.8723(14) 0.095(10) Uiso 1 1 d . . .
C130 C 0.4842(18) 0.0996(17) 0.8913(13) 0.092(9) Uiso 1 1 d . . .
C131 C 0.446(2) 0.033(2) 0.8826(18) 0.135(15) Uiso 1 1 d . . .
C132 C 0.3844(19) 0.0001(18) 0.8435(15) 0.101(11) Uiso 1 1 d . . .
C133 C 0.6902(17) 0.079(2) 0.520(2) 0.20(2) Uiso 1 1 d D . .
C134 C 0.7685(17) 0.0971(17) 0.544(2) 0.160(18) Uiso 1 1 d D . .
C135 C 0.8149(16) 0.1654(17) 0.541(2) 0.18(2) Uiso 1 1 d D . .
C136 C 0.8934(15) 0.1775(15) 0.5599(18) 0.140(15) Uiso 1 1 d D . .
C137 C 0.9420(17) 0.2477(16) 0.564(2) 0.168(19) Uiso 1 1 d D . .
C138 C 1.0191(16) 0.2571(19) 0.5867(19) 0.148(17) Uiso 1 1 d D . .
C139 C 0.772(2) 0.683(3) 0.193(3) 0.23(3) Uiso 1 1 d D . .
C140 C 0.832(2) 0.6794(18) 0.1638(15) 0.131(14) Uiso 1 1 d D . .
C141 C 0.823(2) 0.6259(18) 0.1209(15) 0.130(14) Uiso 1 1 d D . .
C142 C 0.882(2) 0.622(2) 0.1002(19) 0.151(17) Uiso 1 1 d D . .
C143 C 0.949(2) 0.672(2) 0.120(2) 0.19(2) Uiso 1 1 d D . .
C144 C 0.956(2) 0.729(2) 0.157(2) 0.19(2) Uiso 1 1 d D . .
C145 C 0.898(2) 0.733(2) 0.181(3) 0.24(3) Uiso 1 1 d D . .
C146 C 0.174(3) 0.769(3) 0.1245(16) 0.077(16) Uiso 0.50 1 d PD A 1
C147 C 0.188(2) 0.7566(18) 0.0680(14) 0.044(10) Uiso 0.50 1 d PD A 1
C148 C 0.238(3) 0.808(2) 0.0566(19) 0.070(15) Uiso 0.50 1 d PD A 1
C149 C 0.256(3) 0.800(2) 0.0051(19) 0.10(2) Uiso 0.50 1 d PD A 1
C150 C 0.220(3) 0.742(2) -0.0351(18) 0.080(19) Uiso 0.50 1 d PD A 1
C151 C 0.163(3) 0.693(2) -0.0247(18) 0.067(14) Uiso 0.50 1 d PD A 1
C152 C 0.152(3) 0.697(2) 0.0284(17) 0.10(2) Uiso 0.50 1 d PD A 1
C153 C 0.082(4) 0.570(3) -0.034(3) 0.14(3) Uiso 0.50 1 d PD B 2
C154 C 0.128(7) 0.627(4) -0.054(3) 0.29(8) Uiso 0.50 1 d PD B 2
C155 C 0.183(4) 0.679(3) -0.006(3) 0.12(3) Uiso 0.50 1 d PD B 2
C156 C 0.212(6) 0.744(4) -0.020(4) 0.26(8) Uiso 0.50 1 d PD B 2
C157 C 0.247(4) 0.799(3) 0.034(6) 0.41(14) Uiso 0.50 1 d PD B 2
C158 C 0.324(4) 0.806(4) 0.049(3) 0.15(3) Uiso 0.50 1 d PD B 2
C159 C 0.344(4) 0.173(5) 0.612(5) 0.41(6) Uiso 1 1 d D . .
C160 C 0.286(5) 0.104(4) 0.595(4) 0.50(8) Uiso 1 1 d D . .
C161 C 0.213(4) 0.109(3) 0.595(2) 0.26(3) Uiso 1 1 d D . .
C162 C 0.198(3) 0.119(4) 0.653(3) 0.27(4) Uiso 1 1 d D . .
C163 C 0.155(4) 0.162(3) 0.661(4) 0.47(8) Uiso 1 1 d D . .
C164 C 0.082(4) 0.125(4) 0.623(4) 0.32(5) Uiso 1 1 d D . .
C165 C 0.444(4) 0.007(4) 0.673(4) 0.16(4) Uiso 0.50 1 d PD . .
C166 C 0.464(4) 0.081(3) 0.685(3) 0.13(3) Uiso 0.50 1 d PD . .
C167 C 0.472(7) 0.097(6) 0.630(5) 0.6(2) Uiso 0.50 1 d PD . .
C168 C 0.544(7) 0.097(4) 0.617(6) 2.0(12) Uiso 0.50 1 d PD . .
C169 C 0.541(4) 0.027(4) 0.602(3) 0.12(2) Uiso 0.50 1 d PD . .
C170 C 0.494(5) -0.010(3) 0.636(3) 0.16(4) Uiso 0.50 1 d PD . .

loop_
_atom_site_aniso_label
_atom_site_aniso_U_11
_atom_site_aniso_U_22
_atom_site_aniso_U_33
_atom_site_aniso_U_23
_atom_site_aniso_U_13
_atom_site_aniso_U_12
Cu1 0.0242(11) 0.0334(13) 0.0286(12) 0.0084(10) 0.0117(9) 0.0139(10)
Cu2 0.0221(11) 0.0257(12) 0.0318(12) 0.0027(9) 0.0095(9) 0.0100(9)
Cu3 0.0227(11) 0.0254(12) 0.0348(12) 0.0012(10) 0.0088(9) 0.0101(10)
Cu4 0.0304(12) 0.0244(12) 0.0330(12) 0.0056(10) 0.0066(10) 0.0105(10)
Cu5 0.0287(11) 0.0251(12) 0.0341(12) 0.0099(10) 0.0086(9) 0.0130(10)
Cu6 0.0231(11) 0.0246(12) 0.0327(12) 0.0096(9) 0.0065(9) 0.0132(9)
Cu7 0.0323(12) 0.0298(13) 0.0322(12) 0.0115(10) 0.0122(10) 0.0166(10)
Cu8 0.0306(12) 0.0326(13) 0.0322(12) 0.0113(10) 0.0124(10) 0.0157(10)
Cu9 0.0333(13) 0.0371(14) 0.0586(16) 0.0142(12) 0.0262(12) 0.0153(11)
Cu10 0.0239(11) 0.0406(14) 0.0430(14) 0.0158(11) 0.0121(10) 0.0141(11)
Cu11 0.0232(11) 0.0339(13) 0.0352(12) 0.0089(10) 0.0093(9) 0.0150(10)
Cu12 0.0273(12) 0.0306(13) 0.0532(15) 0.0148(11) 0.0163(11) 0.0178(10)
Cu13 0.0298(12) 0.0279(13) 0.0493(14) 0.0155(11) 0.0174(11) 0.0164(10)
Cu14 0.0275(12) 0.0266(13) 0.0580(16) 0.0161(11) 0.0149(11) 0.0141(10)
Cu15 0.0232(11) 0.0234(12) 0.0523(15) 0.0085(11) 0.0098(10) 0.0097(10)
Cu16 0.0217(11) 0.0267(12) 0.0406(13) 0.0100(10) 0.0093(9) 0.0121(10)
Cu17 0.0253(11) 0.0258(12) 0.0388(13) 0.0093(10) 0.0130(10) 0.0144(10)
Cu18 0.0309(12) 0.0241(12) 0.0376(13) 0.0068(10) 0.0135(10) 0.0161(10)
Cu19 0.0290(12) 0.0234(12) 0.0460(14) 0.0033(10) 0.0156(10) 0.0132(10)
Cu20 0.0269(11) 0.0202(12) 0.0486(14) 0.0100(10) 0.0113(10) 0.0119(10)
Cu21 0.0365(13) 0.0293(13) 0.0430(14) 0.0171(11) 0.0182(11) 0.0155(11)
Cu22 0.0447(14) 0.0381(15) 0.0601(17) 0.0218(13) 0.0339(13) 0.0206(12)
Cu23 0.0221(11) 0.0257(12) 0.0467(14) 0.0075(10) 0.0113(10) 0.0116(10)
Cu24 0.0189(10) 0.0244(12) 0.0457(14) 0.0041(10) 0.0012(9) 0.0106(9)
Cu25 0.0197(10) 0.0314(13) 0.0355(12) 0.0131(10) 0.0066(9) 0.0135(10)
Cu26 0.0275(11) 0.0334(13) 0.0365(13) 0.0167(10) 0.0132(10) 0.0189(10)
Cu27 0.0262(11) 0.0274(12) 0.0264(11) 0.0075(9) 0.0097(9) 0.0111(10)
Cu28 0.0224(11) 0.0264(12) 0.0338(12) 0.0073(9) 0.0125(9) 0.0099(9)
Cu29 0.0266(11) 0.0244(12) 0.0344(12) 0.0019(10) 0.0143(10) 0.0085(10)
Cu30 0.0374(13) 0.0217(12) 0.0346(13) 0.0046(10) 0.0155(10) 0.0078(10)
Cu31 0.0248(11) 0.0226(12) 0.0381(13) 0.0099(10) 0.0099(9) 0.0083(10)
S1 0.030(2) 0.027(3) 0.038(3) 0.011(2) 0.010(2) 0.016(2)
O1 0.019(6) 0.033(7) 0.031(7) -0.012(6) 0.009(5) 0.007(5)
O2 0.025(6) 0.010(6) 0.048(8) -0.012(5) 0.028(6) -0.003(5)
O3 0.024(6) 0.029(7) 0.038(7) 0.006(6) 0.008(5) 0.017(6)
O4 0.034(7) 0.028(7) 0.034(7) 0.005(6) 0.012(6) 0.021(6)
O5 0.022(6) 0.023(6) 0.036(7) 0.012(5) 0.012(5) 0.013(5)
O6 0.031(7) 0.035(7) 0.025(6) 0.007(5) 0.013(5) 0.018(6)
O7 0.049(8) 0.028(7) 0.035(7) 0.010(6) 0.017(6) 0.026(6)
O8 0.032(7) 0.029(7) 0.029(7) 0.008(5) 0.004(5) 0.016(6)
O9 0.022(6) 0.040(8) 0.037(7) 0.006(6) 0.005(5) 0.011(6)
O10 0.023(6) 0.032(7) 0.027(6) 0.004(5) 0.003(5) 0.017(6)
O11 0.012(5) 0.020(6) 0.025(6) -0.004(5) 0.000(4) 0.011(5)
O12 0.017(6) 0.019(7) 0.065(9) 0.004(6) 0.001(6) 0.011(5)
O13 0.022(6) 0.023(7) 0.049(8) 0.009(6) 0.007(6) 0.010(5)
O14 0.023(6) 0.026(7) 0.041(7) 0.007(6) 0.012(5) 0.016(5)
O15 0.026(6) 0.021(6) 0.029(6) 0.009(5) 0.012(5) 0.009(5)
O16 0.019(6) 0.020(6) 0.034(7) 0.003(5) 0.005(5) 0.006(5)
O17 0.028(6) 0.031(7) 0.044(8) 0.015(6) 0.023(6) 0.017(6)
O18 0.033(7) 0.031(7) 0.045(8) 0.012(6) 0.014(6) 0.020(6)
O19 0.016(6) 0.029(7) 0.035(7) 0.005(6) 0.003(5) 0.003(5)
O20 0.031(7) 0.031(7) 0.041(7) 0.013(6) 0.012(6) 0.023(6)
O21 0.042(8) 0.037(8) 0.050(8) 0.023(7) 0.022(6) 0.026(7)
O22 0.044(8) 0.034(8) 0.052(8) 0.018(7) 0.020(7) 0.025(7)
O23 0.039(8) 0.029(7) 0.068(10) 0.024(7) 0.026(7) 0.019(6)
O24 0.020(6) 0.027(7) 0.032(7) 0.012(5) 0.005(5) 0.013(5)
O25 0.016(6) 0.037(7) 0.030(7) 0.013(6) 0.000(5) 0.009(5)
O26 0.044(8) 0.032(8) 0.072(10) 0.028(7) 0.035(7) 0.025(7)
O27 0.023(6) 0.030(7) 0.038(7) 0.011(6) 0.010(5) 0.012(6)
O28 0.029(6) 0.019(6) 0.028(6) 0.003(5) 0.006(5) 0.010(5)
O29 0.032(6) 0.020(6) 0.023(6) 0.003(5) 0.012(5) 0.008(5)
O30 0.025(6) 0.023(7) 0.034(7) 0.002(5) 0.009(5) 0.007(5)
O31 0.022(6) 0.018(6) 0.039(7) 0.012(5) -0.001(5) 0.004(5)
O32 0.034(7) 0.028(7) 0.078(10) 0.017(7) 0.041(7) 0.009(6)
O33 0.028(6) 0.037(8) 0.040(7) 0.011(6) 0.016(6) 0.020(6)
O34 0.088(13) 0.081(13) 0.045(9) -0.026(9) -0.023(9) 0.060(11)
O35 0.044(8) 0.028(8) 0.087(11) 0.033(8) 0.029(8) 0.017(7)
N1 0.037(9) 0.033(9) 0.021(8) 0.010(7) 0.010(6) 0.017(7)
N2 0.037(9) 0.033(9) 0.025(8) 0.001(7) 0.001(7) 0.020(8)
N3 0.038(9) 0.024(9) 0.034(9) 0.000(7) 0.004(7) 0.008(7)
N4 0.032(9) 0.036(10) 0.041(10) 0.008(8) 0.020(7) 0.009(8)
N5 0.030(8) 0.042(10) 0.024(8) 0.005(7) 0.005(7) 0.015(8)
N6 0.037(9) 0.040(10) 0.031(9) 0.007(7) 0.002(7) 0.020(8)
N7 0.035(9) 0.021(8) 0.053(10) 0.014(7) 0.003(8) 0.012(7)
N8 0.029(8) 0.033(9) 0.045(10) 0.006(8) 0.000(7) 0.017(7)
N9 0.012(7) 0.036(9) 0.045(9) 0.015(7) 0.009(6) 0.011(7)
N10 0.034(8) 0.021(8) 0.047(10) 0.018(7) 0.016(7) 0.017(7)
N11 0.048(10) 0.047(10) 0.038(9) 0.020(8) 0.011(8) 0.036(9)
N12 0.034(8) 0.034(9) 0.034(9) 0.017(7) 0.018(7) 0.017(7)
N13 0.040(9) 0.043(10) 0.039(10) 0.021(8) 0.008(8) 0.015(8)
N14 0.059(11) 0.047(11) 0.038(10) 0.011(8) 0.016(8) 0.037(10)
N15 0.028(8) 0.042(10) 0.034(9) 0.015(8) 0.004(7) 0.018(8)
N16 0.037(9) 0.047(10) 0.023(8) 0.012(7) 0.015(7) 0.023(8)
N17 0.015(8) 0.038(11) 0.081(14) 0.011(9) 0.016(8) 0.001(8)
N18 0.026(9) 0.053(12) 0.039(10) 0.011(8) 0.002(7) 0.009(8)
N19 0.022(8) 0.050(11) 0.054(11) 0.029(9) 0.018(8) 0.017(8)
N20 0.029(8) 0.040(10) 0.033(9) 0.013(7) 0.018(7) 0.021(8)
N21 0.021(8) 0.036(10) 0.057(11) 0.006(8) 0.016(7) 0.014(7)
N22 0.039(10) 0.037(10) 0.063(12) 0.028(9) 0.016(9) 0.018(8)
N23 0.028(8) 0.031(9) 0.060(11) 0.011(8) 0.028(8) 0.011(7)
N24 0.046(10) 0.032(10) 0.060(11) 0.019(9) 0.010(9) 0.023(9)
N25 0.023(8) 0.036(10) 0.065(12) 0.007(9) 0.015(8) 0.012(8)
N26 0.023(8) 0.050(11) 0.073(12) 0.022(10) 0.029(8) 0.020(8)
N27 0.041(10) 0.034(11) 0.092(15) 0.030(10) 0.011(10) 0.017(9)
N28 0.034(10) 0.028(10) 0.109(17) 0.024(11) 0.000(10) -0.002(8)
N29 0.018(7) 0.031(9) 0.046(10) 0.006(7) 0.007(7) 0.010(7)
N30 0.025(8) 0.028(9) 0.044(10) 0.002(7) -0.002(7) 0.010(7)
N31 0.026(8) 0.033(9) 0.039(9) 0.009(7) 0.008(7) 0.012(7)
N32 0.027(8) 0.032(9) 0.069(12) 0.013(8) 0.029(8) 0.019(7)
N33 0.022(8) 0.024(8) 0.034(8) 0.002(7) 0.008(6) 0.006(7)
N34 0.030(8) 0.036(10) 0.034(9) 0.006(7) 0.006(7) 0.023(8)
N35 0.042(9) 0.028(9) 0.022(8) 0.001(7) 0.006(7) 0.013(8)
N36 0.036(9) 0.028(9) 0.053(11) -0.002(8) 0.020(8) 0.016(8)
N37 0.039(9) 0.027(9) 0.060(11) 0.004(8) 0.017(8) 0.019(8)
N38 0.038(9) 0.035(10) 0.063(12) 0.023(9) 0.024(9) 0.019(8)
N39 0.039(9) 0.024(9) 0.050(10) 0.017(8) 0.003(8) 0.008(8)
N40 0.040(9) 0.031(9) 0.054(10) 0.026(8) 0.024(8) 0.022(8)
N41 0.047(10) 0.041(10) 0.045(10) 0.030(8) 0.020(8) 0.016(9)
N42 0.069(13) 0.046(11) 0.061(13) 0.021(10) 0.043(10) 0.028(10)
N43 0.066(13) 0.054(13) 0.119(19) 0.044(13) 0.071(14) 0.031(11)
N44 0.056(12) 0.059(13) 0.116(19) 0.051(13) 0.045(13) 0.035(11)
N45 0.021(8) 0.024(9) 0.060(11) 0.001(8) -0.010(7) 0.014(7)
N46 0.033(9) 0.030(10) 0.061(11) -0.002(8) 0.003(8) 0.016(8)
N47 0.027(8) 0.021(8) 0.027(8) 0.006(6) 0.008(6) 0.013(7)
N48 0.024(7) 0.025(8) 0.021(7) -0.002(6) -0.005(6) 0.011(7)
N49 0.041(9) 0.050(11) 0.063(12) 0.037(9) 0.034(9) 0.033(9)
N50 0.027(8) 0.038(10) 0.045(10) 0.024(8) 0.018(7) 0.014(7)
N51 0.050(10) 0.051(11) 0.034(9) 0.019(8) 0.011(8) 0.031(9)
N52 0.031(8) 0.042(9) 0.023(8) 0.017(7) 0.014(6) 0.021(7)
N53 0.038(9) 0.021(8) 0.032(9) 0.007(7) 0.014(7) -0.001(7)
N54 0.032(8) 0.022(8) 0.029(8) 0.013(7) 0.008(7) 0.003(7)
N55 0.024(8) 0.036(10) 0.039(9) 0.008(7) 0.017(7) 0.016(7)
N56 0.028(8) 0.035(10) 0.029(8) 0.002(7) 0.008(7) 0.017(8)
N57 0.040(9) 0.026(9) 0.042(10) 0.004(7) 0.021(8) 0.009(8)
N58 0.035(9) 0.028(9) 0.026(8) -0.005(7) 0.010(7) 0.010(7)
N59 0.049(10) 0.023(9) 0.040(9) 0.000(7) 0.019(8) 0.013(8)
N60 0.042(10) 0.042(11) 0.035(9) 0.019(8) 0.007(8) 0.017(8)
N61 0.043(10) 0.030(9) 0.040(10) 0.021(8) 0.015(8) -0.004(8)
N62 0.022(8) 0.036(9) 0.051(10) 0.010(8) 0.013(7) 0.014(7)
N63 0.093(18) 0.050(13) 0.068(15) -0.012(11) -0.011(13) 0.038(13)
C1 0.045(12) 0.049(14) 0.051(13) 0.003(11) 0.022(11) 0.017(11)
C2 0.09(2) 0.024(12) 0.13(2) 0.016(14) 0.073(19) 0.029(13)
C3 0.060(15) 0.069(17) 0.087(19) 0.039(15) 0.047(14) 0.044(14)
C4 0.022(9) 0.019(10) 0.061(13) -0.008(9) 0.005(9) 0.003(8)
C5 0.047(13) 0.029(12) 0.075(17) 0.002(11) 0.026(12) -0.009(10)
C6 0.030(10) 0.034(12) 0.055(13) 0.001(10) 0.014(9) 0.009(9)
C7 0.045(12) 0.059(15) 0.032(11) 0.001(10) -0.005(10) 0.029(11)
C8 0.036(12) 0.053(15) 0.049(14) -0.017(11) -0.007(10) 0.011(11)
C9 0.034(11) 0.022(10) 0.066(14) 0.002(10) 0.016(10) 0.013(9)
C10 0.025(11) 0.036(13) 0.087(17) 0.018(12) -0.029(11) 0.009(10)
C11 0.029(11) 0.060(16) 0.080(18) 0.030(14) -0.002(11) 0.014(12)
C12 0.050(14) 0.019(11) 0.066(15) 0.004(10) 0.003(11) 0.001(10)
C13 0.035(11) 0.036(12) 0.060(14) 0.024(10) 0.018(10) 0.020(10)
C14 0.026(10) 0.024(11) 0.069(14) 0.020(10) 0.007(9) 0.015(9)
C15 0.022(9) 0.043(12) 0.047(12) 0.010(10) 0.006(8) 0.018(9)
C16 0.050(13) 0.058(14) 0.033(11) 0.024(10) 0.010(10) 0.021(11)
C17 0.11(2) 0.071(18) 0.056(16) 0.033(14) 0.019(15) 0.065(18)
C18 0.067(14) 0.080(17) 0.067(15) 0.059(13) 0.039(12) 0.065(14)
C19 0.042(12) 0.054(14) 0.034(11) 0.005(10) 0.005(9) 0.028(11)
C20 0.045(12) 0.057(14) 0.016(9) -0.001(9) 0.005(8) 0.016(11)
C21 0.060(14) 0.031(12) 0.044(12) 0.008(10) -0.001(10) 0.028(11)
C22 0.037(10) 0.031(11) 0.027(10) 0.001(8) 0.013(8) 0.014(9)
C23 0.027(10) 0.063(14) 0.024(10) 0.015(10) 0.012(8) 0.017(10)
C24 0.048(13) 0.066(16) 0.024(10) 0.011(10) 0.011(9) 0.020(12)
C25 0.018(10) 0.10(2) 0.069(16) 0.053(15) 0.013(10) 0.018(12)
C26 0.041(13) 0.059(17) 0.063(16) -0.014(13) 0.016(12) -0.009(13)
C27 0.044(15) 0.032(14) 0.15(3) 0.005(15) 0.027(16) 0.015(12)
C28 0.044(12) 0.050(13) 0.030(11) 0.002(9) 0.003(9) 0.028(11)
C29 0.032(12) 0.10(2) 0.037(13) 0.022(13) 0.007(10) 0.022(13)
C30 0.023(10) 0.061(15) 0.057(14) 0.007(12) 0.007(10) 0.024(10)
C31 0.034(11) 0.040(12) 0.063(14) 0.016(11) 0.007(10) 0.021(10)
C32 0.047(13) 0.040(13) 0.081(17) 0.024(12) 0.030(12) 0.032(11)
C33 0.016(9) 0.049(13) 0.066(14) 0.018(11) 0.014(9) 0.025(9)
C34 0.043(13) 0.039(14) 0.080(17) 0.017(12) 0.025(12) 0.006(11)
C35 0.077(17) 0.023(12) 0.089(19) 0.002(12) 0.036(15) 0.020(12)
C36 0.038(12) 0.036(12) 0.072(15) 0.016(11) 0.025(11) 0.015(10)
C37 0.074(17) 0.09(2) 0.12(2) 0.087(19) 0.065(18) 0.053(16)
C38 0.10(2) 0.09(2) 0.11(2) 0.083(19) 0.070(19) 0.064(18)
C39 0.054(13) 0.062(15) 0.077(17) 0.047(13) 0.040(13) 0.041(13)
C40 0.037(17) 0.08(3) 0.34(7) 0.13(4) -0.02(3) -0.024(17)
C41 0.024(16) 0.13(4) 0.53(11) 0.17(6) -0.03(3) -0.01(2)
C42 0.038(16) 0.08(2) 0.37(7) 0.14(3) -0.05(3) 0.001(16)
C43 0.026(10) 0.047(12) 0.036(11) 0.013(9) -0.004(8) 0.022(9)
C44 0.017(10) 0.079(18) 0.068(16) 0.005(14) 0.002(10) 0.007(11)
C45 0.040(13) 0.041(14) 0.057(14) -0.016(11) -0.003(11) 0.004(11)
C46 0.042(11) 0.048(13) 0.042(12) 0.021(10) 0.028(10) 0.029(11)
C47 0.042(12) 0.052(14) 0.056(13) 0.038(11) 0.027(10) 0.029(11)
C48 0.021(9) 0.034(11) 0.065(14) 0.024(10) 0.014(9) 0.011(9)
C49 0.058(13) 0.021(10) 0.047(12) 0.010(9) 0.017(10) 0.024(10)
C50 0.020(10) 0.035(12) 0.080(16) 0.002(11) 0.003(10) 0.018(9)
C51 0.017(9) 0.040(12) 0.049(12) 0.011(9) 0.009(8) 0.012(9)
C52 0.039(12) 0.048(14) 0.061(15) -0.007(11) 0.014(11) 0.019(11)
C53 0.056(13) 0.033(12) 0.033(11) -0.005(9) 0.016(10) 0.021(10)
C54 0.043(12) 0.037(12) 0.055(13) 0.017(10) 0.024(10) 0.027(10)
C55 0.033(11) 0.033(12) 0.10(2) 0.024(13) 0.024(12) 0.014(10)
C56 0.057(15) 0.040(14) 0.082(18) 0.014(13) 0.017(13) 0.028(12)
C57 0.021(10) 0.027(11) 0.087(17) 0.012(11) 0.017(10) 0.009(9)
C58 0.051(13) 0.042(13) 0.058(14) 0.023(11) 0.025(11) 0.026(11)
C59 0.048(13) 0.028(12) 0.11(2) 0.040(13) 0.025(14) 0.009(11)
C60 0.057(14) 0.022(11) 0.101(19) 0.032(12) 0.031(13) 0.026(11)
C61 0.14(3) 0.042(14) 0.045(14) 0.039(12) 0.047(15) 0.047(16)
C62 0.071(17) 0.073(19) 0.044(14) 0.021(13) 0.000(13) 0.012(15)
C63 0.036(12) 0.066(17) 0.077(18) 0.032(14) 0.023(12) 0.011(12)
C64 0.08(2) 0.16(4) 0.16(4) 0.10(3) 0.09(2) 0.07(2)
C65 0.15(4) 0.29(6) 0.44(9) 0.32(7) 0.24(5) 0.17(4)
C66 0.11(3) 0.13(3) 0.30(6) 0.17(4) 0.13(4) 0.09(3)
C67 0.034(12) 0.034(13) 0.072(16) -0.004(11) -0.006(11) 0.013(10)
C68 0.034(12) 0.030(13) 0.11(2) -0.025(13) -0.027(13) 0.009(11)
C69 0.042(13) 0.021(12) 0.14(3) 0.003(14) 0.011(15) 0.013(11)
C70 0.036(11) 0.039(11) 0.025(10) 0.001(8) 0.001(8) 0.024(9)
C71 0.029(10) 0.041(12) 0.040(11) -0.002(9) 0.006(8) 0.028(9)
C72 0.026(9) 0.029(10) 0.044(11) 0.008(9) 0.000(8) 0.016(8)
C73 0.047(13) 0.052(15) 0.078(17) 0.037(13) 0.022(12) 0.027(12)
C74 0.10(2) 0.11(2) 0.14(3) 0.09(2) 0.08(2) 0.09(2)
C75 0.062(15) 0.063(16) 0.12(2) 0.065(16) 0.054(16) 0.046(14)
C76 0.033(11) 0.064(16) 0.064(15) 0.024(12) 0.016(11) 0.026(11)
C77 0.057(14) 0.086(19) 0.029(11) 0.025(12) 0.020(11) 0.025(14)
C78 0.051(13) 0.052(14) 0.035(11) 0.006(10) 0.009(10) 0.028(11)
C79 0.010(8) 0.061(14) 0.046(12) 0.016(10) 0.007(8) 0.021(9)
C80 0.031(11) 0.044(13) 0.057(14) 0.025(11) 0.018(10) 0.001(10)
C81 0.042(11) 0.033(11) 0.031(11) 0.001(9) 0.004(9) 0.016(10)
C82 0.038(11) 0.029(11) 0.055(13) 0.008(9) 0.024(10) 0.018(9)
C83 0.038(11) 0.043(13) 0.041(12) -0.002(10) 0.021(9) 0.013(10)
C84 0.016(9) 0.076(16) 0.042(12) 0.001(11) 0.012(8) 0.019(10)
C85 0.044(12) 0.026(11) 0.048(13) -0.004(9) 0.021(10) 0.001(9)
C86 0.046(12) 0.028(11) 0.042(12) -0.010(9) 0.020(10) 0.009(10)
C87 0.064(15) 0.048(14) 0.048(13) 0.011(11) 0.043(12) 0.014(12)
C88 0.041(11) 0.018(10) 0.033(10) 0.011(8) 0.006(9) -0.003(9)
C89 0.041(12) 0.020(11) 0.073(15) 0.018(10) 0.011(11) 0.010(9)
C90 0.043(12) 0.037(12) 0.052(13) 0.003(10) 0.008(10) 0.018(10)
C91 0.025(11) 0.054(15) 0.074(16) 0.007(13) 0.019(11) 0.009(11)
C92 0.039(12) 0.051(15) 0.062(15) 0.028(12) 0.006(11) 0.006(11)
C93 0.09(2) 0.029(13) 0.081(18) 0.024(12) 0.049(16) 0.022(13)
C94 0.040(12) 0.062(16) 0.049(14) 0.016(12) -0.040(10) 0.005(11)
C95 0.10(2) 0.050(17) 0.08(2) 0.014(15) -0.032(18) -0.006(16)
C96 0.047(14) 0.069(17) 0.071(17) 0.002(14) 0.013(12) 0.028(13)
C97 0.032(14) 0.18(4) 0.069(19) 0.03(2) 0.009(13) 0.003(18)
C98 0.10(2) 0.09(2) 0.042(14) -0.012(14) -0.025(14) 0.056(19)
C99 0.050(15) 0.044(15) 0.13(3) 0.016(16) 0.002(16) 0.018(13)
C100 0.11(2) 0.039(15) 0.09(2) 0.005(14) 0.034(18) 0.025(16)
C101 0.068(17) 0.053(16) 0.062(16) 0.008(13) 0.013(13) 0.005(14)
C102 0.15(3) 0.11(3) 0.033(14) 0.035(16) 0.014(17) 0.07(3)
C103 0.10(2) 0.056(18) 0.075(19) 0.024(15) -0.033(17) 0.023(17)
C104 0.23(5) 0.05(2) 0.040(17) 0.015(15) -0.04(2) -0.02(2)
C105 0.31(6) 0.040(18) 0.035(16) 0.011(14) -0.03(2) -0.03(3)
C106 0.09(2) 0.069(18) 0.069(18) -0.005(14) -0.012(15) 0.061(17)
C107 0.24(5) 0.20(4) 0.034(15) 0.031(19) 0.03(2) 0.19(4)
C108 0.10(3) 0.24(5) 0.043(17) -0.06(2) -0.014(16) 0.10(3)
C109 0.14(4) 0.21(5) 0.10(3) 0.04(3) 0.05(3) 0.08(4)

loop_
_atom_type_symbol
_atom_type_description
_atom_type_scat_dispersion_real
_atom_type_scat_dispersion_imag
_atom_type_scat_source
C C 0.0033 0.0016 'International Tables Vol C Tables 4.2.6.8 and 6.1.1.4'
H H 0.0000 0.0000 'International Tables Vol C Tables 4.2.6.8 and 6.1.1.4'
Cu Cu 0.3201 1.2651 'International Tables Vol C Tables 4.2.6.8 and 6.1.1.4'
N N 0.0061 0.0033 'International Tables Vol C Tables 4.2.6.8 and 6.1.1.4'
O O 0.0106 0.0060 'International Tables Vol C Tables 4.2.6.8 and 6.1.1.4'
S S 0.1246 0.1234 'International Tables Vol C Tables 4.2.6.8 and 6.1.1.4'

loop_
_geom_angle_atom_site_label_1
_geom_angle_atom_site_label_2
_geom_angle_atom_site_label_3
_geom_angle
O1 Cu1 O8 89.5(5)
O1 Cu1 N16 173.8(6)
O8 Cu1 N16 84.9(6)
O1 Cu1 N1 83.7(5)
O8 Cu1 N1 168.0(5)
N16 Cu1 N1 101.3(6)
O1 Cu2 O2 90.5(4)
O1 Cu2 N2 83.6(5)
O2 Cu2 N2 167.8(6)
O1 Cu2 N3 174.0(6)
O2 Cu2 N3 85.0(5)
N2 Cu2 N3 100.2(6)
O3 Cu3 O2 91.5(5)
O3 Cu3 N5 86.4(6)
O2 Cu3 N5 169.9(6)
O3 Cu3 N4 176.8(6)
O2 Cu3 N4 85.3(6)
N5 Cu3 N4 96.8(6)
O3 Cu4 O4 91.4(5)
O3 Cu4 N7 174.5(6)
O4 Cu4 N7 84.8(5)
O3 Cu4 N6 84.9(5)
O4 Cu4 N6 171.2(6)
N7 Cu4 N6 98.3(6)
O4 Cu5 O5 91.7(5)
O4 Cu5 N9 176.6(5)
O5 Cu5 N9 84.9(5)
O4 Cu5 N8 85.8(6)
O5 Cu5 N8 165.3(6)
N9 Cu5 N8 97.6(6)
O6 Cu6 O5 91.1(5)
O6 Cu6 N11 83.9(5)
O5 Cu6 N11 166.8(6)
O6 Cu6 N10 175.7(6)
O5 Cu6 N10 84.6(5)
N11 Cu6 N10 100.1(6)
O7 Cu7 O6 91.4(5)
O7 Cu7 N13 86.1(6)
O6 Cu7 N13 172.3(6)
O7 Cu7 N12 173.5(5)
O6 Cu7 N12 83.3(5)
N13 Cu7 N12 98.7(6)
O7 Cu8 O8 93.4(5)
O7 Cu8 N14 86.3(6)
O8 Cu8 N14 171.9(7)
O7 Cu8 N15 171.6(6)
O8 Cu8 N15 84.7(5)
N14 Cu8 N15 96.6(6)
O9 Cu9 O22 95.7(5)
O9 Cu9 N44 166.2(8)
O22 Cu9 N44 87.5(7)
O9 Cu9 N17 87.2(6)
O22 Cu9 N17 167.3(7)
N44 Cu9 N17 92.6(8)
O10 Cu10 O9 91.5(5)
O10 Cu10 N19 88.8(6)
O9 Cu10 N19 167.9(6)
O10 Cu10 N18 166.1(6)
O9 Cu10 N18 89.1(6)
N19 Cu10 N18 93.5(7)
O10 Cu11 O11 90.0(5)
O10 Cu11 N21 172.1(6)
O11 Cu11 N21 88.9(5)
O10 Cu11 N20 87.1(5)
O11 Cu11 N20 171.2(6)
N21 Cu11 N20 95.2(6)
O11 Cu12 O12 88.9(5)
O11 Cu12 N23 170.9(6)
O12 Cu12 N23 88.5(5)
O11 Cu12 N22 88.5(5)
O12 Cu12 N22 171.5(7)
N23 Cu12 N22 95.2(6)
O12 Cu13 O13 89.5(5)
O12 Cu13 N24 90.0(6)
O13 Cu13 N24 169.7(7)
O12 Cu13 N25 166.8(6)
O13 Cu13 N25 89.1(6)
N24 Cu13 N25 93.7(7)
O14 Cu14 O13 94.2(5)
O14 Cu14 N27 87.9(6)
O13 Cu14 N27 164.5(7)
O14 Cu14 N26 170.1(6)
O13 Cu14 N26 86.6(6)
N27 Cu14 N26 94.0(7)
O14 Cu15 O15 91.7(5)
O14 Cu15 N29 169.4(6)
O15 Cu15 N29 86.1(6)
O14 Cu15 N28 87.7(6)
O15 Cu15 N28 162.3(8)
N29 Cu15 N28 97.5(7)
O15 Cu16 O16 87.6(5)
O15 Cu16 N31 169.7(6)
O16 Cu16 N31 89.0(5)
O15 Cu16 N30 87.9(5)
O16 Cu16 N30 170.5(6)
N31 Cu16 N30 96.9(6)
O16 Cu17 N33 175.0(6)
O16 Cu17 O17 89.3(5)
N33 Cu17 O17 88.1(5)
O16 Cu17 N32 86.9(5)
N33 Cu17 N32 95.9(6)
O17 Cu17 N32 174.7(6)
O17 Cu18 O18 93.0(5)
O17 Cu18 N35 171.3(6)
O18 Cu18 N35 86.4(6)
O17 Cu18 N34 87.7(5)
O18 Cu18 N34 165.5(6)
N35 Cu18 N34 95.0(6)
O19 Cu19 O18 93.0(5)
O19 Cu19 N36 168.8(6)
O18 Cu19 N36 86.6(6)
O19 Cu19 N37 88.1(6)
O18 Cu19 N37 166.9(6)
N36 Cu19 N37 94.8(7)
O20 Cu20 O19 87.8(5)
O20 Cu20 N38 173.6(6)
O19 Cu20 N38 87.5(6)
O20 Cu20 N39 88.5(6)
O19 Cu20 N39 174.8(6)
N38 Cu20 N39 96.4(7)
O21 Cu21 O20 88.4(5)
O21 Cu21 N40 170.6(7)
O20 Cu21 N40 88.6(5)
O21 Cu21 N41 88.8(6)
O20 Cu21 N41 169.9(6)
N40 Cu21 N41 95.7(7)
O21 Cu22 O22 91.9(5)
O21 Cu22 N43 163.3(8)
O22 Cu22 N43 89.2(7)
O21 Cu22 N42 87.4(6)
O22 Cu22 N42 169.5(7)
N43 Cu22 N42 94.4(8)
O23 Cu23 O31 90.7(5)
O23 Cu23 N45 88.5(6)
O31 Cu23 N45 174.8(6)
O23 Cu23 N62 175.2(6)
O31 Cu23 N62 84.6(5)
N45 Cu23 N62 96.3(6)
O24 Cu24 O23 92.7(5)
O24 Cu24 N47 84.5(5)
O23 Cu24 N47 176.8(6)
O24 Cu24 N46 174.0(6)
O23 Cu24 N46 86.5(6)
N47 Cu24 N46 96.1(6)
O24 Cu25 O25 89.8(5)
O24 Cu25 N48 84.3(5)
O25 Cu25 N48 172.6(5)
O24 Cu25 N49 171.3(5)
O25 Cu25 N49 84.6(6)
N48 Cu25 N49 100.8(6)
O25 Cu26 O26 92.6(5)
O25 Cu26 N51 176.1(6)
O26 Cu26 N51 85.9(6)
O25 Cu26 N50 84.1(5)
O26 Cu26 N50 171.9(6)
N51 Cu26 N50 96.9(6)
O26 Cu27 O27 91.6(5)
O26 Cu27 N52 87.6(6)
O27 Cu27 N52 178.3(6)
O26 Cu27 N53 175.6(6)
O27 Cu27 N53 84.7(6)
N52 Cu27 N53 96.1(6)
O28 Cu28 N54 170.4(6)
O28 Cu28 O27 90.2(5)
N54 Cu28 O27 84.0(5)
O28 Cu28 N55 83.9(5)
N54 Cu28 N55 100.7(6)
O27 Cu28 N55 169.8(6)
O28 Cu28 O16 93.7(4)
N54 Cu28 O16 94.5(5)
O27 Cu28 O16 95.7(4)
N55 Cu28 O16 93.1(5)
O28 Cu29 O29 92.1(5)
O28 Cu29 N57 177.5(6)
O29 Cu29 N57 85.5(5)
O28 Cu29 N56 84.6(5)
O29 Cu29 N56 175.4(6)
N57 Cu29 N56 97.7(6)
O30 Cu30 O29 91.7(5)
O30 Cu30 N58 176.6(6)
O29 Cu30 N58 85.0(6)
O30 Cu30 N59 85.4(6)
O29 Cu30 N59 172.0(6)
N58 Cu30 N59 97.9(6)
O30 Cu31 O31 90.2(5)
O30 Cu31 N60 85.6(6)
O31 Cu31 N60 170.1(6)
O30 Cu31 N61 170.3(6)
O31 Cu31 N61 84.2(6)
N60 Cu31 N61 98.6(7)
O30 Cu31 O20 95.7(5)
O31 Cu31 O20 93.1(4)
N60 Cu31 O20 96.2(5)
N61 Cu31 O20 92.5(6)
O32 S1 O35 113.8(8)
O32 S1 O33 114.0(7)
O35 S1 O33 114.0(7)
O32 S1 O34 104.5(10)
O35 S1 O34 102.9(10)
O33 S1 O34 106.1(7)
Cu1 O1 Cu2 125.6(6)
Cu3 O2 Cu2 115.8(6)
Cu3 O3 Cu4 123.1(6)
Cu5 O4 Cu4 121.3(6)
Cu5 O5 Cu6 115.2(6)
Cu6 O6 Cu7 121.7(6)
Cu8 O7 Cu7 125.3(7)
Cu8 O8 Cu1 115.4(6)
Cu9 O9 Cu10 113.1(6)
Cu10 O10 Cu11 117.7(5)
Cu12 O11 Cu11 118.2(5)
Cu13 O12 Cu12 116.1(6)
Cu13 O13 Cu14 110.1(6)
Cu14 O14 Cu15 121.4(6)
Cu16 O15 Cu15 114.8(5)
Cu17 O16 Cu16 116.9(5)
Cu17 O16 Cu28 111.5(5)
Cu16 O16 Cu28 116.9(5)
Cu18 O17 Cu17 117.2(5)
Cu18 O18 Cu19 109.0(5)
Cu19 O19 Cu20 117.2(6)
Cu20 O20 Cu21 117.0(6)
Cu20 O20 Cu31 111.7(5)
Cu21 O20 Cu31 116.6(5)
Cu22 O21 Cu21 114.7(6)
Cu9 O22 Cu22 122.0(7)
Cu23 O23 Cu24 118.9(6)
Cu24 O24 Cu25 120.2(6)
Cu26 O25 Cu25 120.7(6)
Cu27 O26 Cu26 117.0(6)
Cu27 O27 Cu28 104.9(6)
Cu29 O28 Cu28 121.4(6)
Cu29 O29 Cu30 112.9(5)
Cu30 O30 Cu31 122.7(6)
Cu23 O31 Cu31 107.6(5)
C3 N1 N2 109.7(16)
C3 N1 Cu1 130.9(14)
N2 N1 Cu1 119.4(10)
C1 N2 N1 106.3(14)
C1 N2 Cu2 132.9(14)
N1 N2 Cu2 120.6(10)
C6 N3 N4 105.2(15)
C6 N3 Cu2 130.6(13)
N4 N3 Cu2 119.4(11)
C4 N4 N3 111.3(15)
C4 N4 Cu3 129.4(12)
N3 N4 Cu3 117.5(12)
N6 N5 C9 106.9(15)
N6 N5 Cu3 121.0(12)
C9 N5 Cu3 129.8(12)
C7 N6 N5 109.5(16)
C7 N6 Cu4 132.0(13)
N5 N6 Cu4 117.5(11)
C12 N7 N8 104.0(14)
C12 N7 Cu4 136.4(13)
N8 N7 Cu4 119.4(11)
C10 N8 N7 107.9(15)
C10 N8 Cu5 131.6(13)
N7 N8 Cu5 119.1(11)
N10 N9 C15 107.6(14)
N10 N9 Cu5 120.1(10)
C15 N9 Cu5 129.9(13)
N9 N10 C13 109.2(14)
N9 N10 Cu6 118.6(10)
C13 N10 Cu6 129.7(13)
C18 N11 N12 105.9(15)
C18 N11 Cu6 132.2(13)
N12 N11 Cu6 120.4(11)
C16 N12 N11 108.4(15)
C16 N12 Cu7 130.7(13)
N11 N12 Cu7 119.4(11)
C21 N13 N14 107.3(15)
C21 N13 Cu7 133.4(13)
N14 N13 Cu7 119.2(12)
C19 N14 N13 106.2(16)
C19 N14 Cu8 132.3(13)
N13 N14 Cu8 121.2(12)
C24 N15 N16 110.6(16)
C24 N15 Cu8 130.6(15)
N16 N15 Cu8 117.6(11)
N15 N16 C22 105.6(14)
N15 N16 Cu1 119.9(10)
C22 N16 Cu1 130.5(13)
C27 N17 N18 107.7(18)
C27 N17 Cu9 136.4(16)
N18 N17 Cu9 115.3(11)
C25 N18 N17 104.3(18)
C25 N18 Cu10 136.2(17)
N17 N18 Cu10 117.9(11)
C30 N19 N20 105.8(16)
C30 N19 Cu10 132.4(15)
N20 N19 Cu10 118.3(10)
C28 N20 N19 108.6(15)
C28 N20 Cu11 133.5(14)
N19 N20 Cu11 117.9(10)
C33 N21 N22 101.9(16)
C33 N21 Cu11 133.9(14)
N22 N21 Cu11 121.0(11)
C31 N22 N21 110.9(16)
C31 N22 Cu12 131.9(14)
N21 N22 Cu12 116.1(11)
C36 N23 N24 107.8(15)
C36 N23 Cu12 133.3(13)
N24 N23 Cu12 118.3(11)
C34 N24 N23 107.1(16)
C34 N24 Cu13 132.5(15)
N23 N24 Cu13 118.7(12)
C39 N25 N26 106.6(16)
C39 N25 Cu13 133.1(12)
N26 N25 Cu13 116.9(13)
C37 N26 N25 108.8(18)
C37 N26 Cu14 136.3(14)
N25 N26 Cu14 114.9(13)
C42 N27 N28 108.4(19)
C42 N27 Cu14 130.4(16)
N28 N27 Cu14 121.2(13)
N27 N28 C40 108(2)
N27 N28 Cu15 120.4(13)
C40 N28 Cu15 131(2)
N30 N29 C45 106.1(15)
N30 N29 Cu15 119.4(11)
C45 N29 Cu15 134.4(13)
N29 N30 C43 109.5(14)
N29 N30 Cu16 117.5(11)
C43 N30 Cu16 130.8(13)
C48 N31 N32 109.4(14)
C48 N31 Cu16 130.5(13)
N32 N31 Cu16 118.7(11)
C46 N32 N31 107.5(15)
C46 N32 Cu17 133.5(14)
N31 N32 Cu17 119.0(10)
C51 N33 N34 106.6(14)
C51 N33 Cu17 134.4(13)
N34 N33 Cu17 118.6(10)
C49 N34 N33 110.2(15)
C49 N34 Cu18 127.7(14)
N33 N34 Cu18 120.9(10)
N36 N35 C54 107.4(15)
N36 N35 Cu18 118.2(10)
C54 N35 Cu18 134.3(14)
C52 N36 N35 108.8(16)
C52 N36 Cu19 134.5(15)
N35 N36 Cu19 116.7(11)
N38 N37 C57 109.9(17)
N38 N37 Cu19 120.4(11)
C57 N37 Cu19 128.1(14)
N37 N38 C55 107.9(15)
N37 N38 Cu20 119.6(12)
C55 N38 Cu20 132.4(14)
C60 N39 N40 108.4(16)
C60 N39 Cu20 133.2(15)
N40 N39 Cu20 118.2(11)
N39 N40 C58 106.8(14)
N39 N40 Cu21 120.1(11)
C58 N40 Cu21 131.8(12)
C63 N41 N42 105.7(17)
C63 N41 Cu21 133.3(14)
N42 N41 Cu21 118.3(12)
C61 N42 N41 107.6(18)
C61 N42 Cu22 135.3(15)
N41 N42 Cu22 116.9(13)
C66 N43 N44 101(2)
C66 N43 Cu22 137.0(19)
N44 N43 Cu22 120.7(14)
C64 N44 N43 110(2)
C64 N44 Cu9 130(2)
N43 N44 Cu9 120.3(13)
N46 N45 C69 105.3(16)
N46 N45 Cu23 120.8(12)
C69 N45 Cu23 130.1(13)
C67 N46 N45 109.8(16)
C67 N46 Cu24 132.6(15)
N45 N46 Cu24 117.6(12)
C72 N47 N48 107.2(13)
C72 N47 Cu24 130.0(12)
N48 N47 Cu24 121.4(10)
C70 N48 N47 109.1(15)
C70 N48 Cu25 131.2(13)
N47 N48 Cu25 117.2(10)
C75 N49 N50 109.4(16)
C75 N49 Cu25 131.6(14)
N50 N49 Cu25 117.7(11)
C73 N50 N49 106.7(14)
C73 N50 Cu26 131.9(13)
N49 N50 Cu26 121.3(11)
N52 N51 C78 104.6(14)
N52 N51 Cu26 119.9(11)
C78 N51 Cu26 135.3(13)
C76 N52 N51 108.1(14)
C76 N52 Cu27 132.3(12)
N51 N52 Cu27 118.1(11)
C81 N53 N54 109.4(14)
C81 N53 Cu27 133.4(13)
N54 N53 Cu27 115.4(11)
C79 N54 N53 106.5(14)
C79 N54 Cu28 135.4(13)
N53 N54 Cu28 116.9(10)
N56 N55 C84 109.0(15)
N56 N55 Cu28 121.9(10)
C84 N55 Cu28 128.0(14)
N55 N56 C82 108.1(14)
N55 N56 Cu29 118.4(10)
C82 N56 Cu29 133.3(13)
N58 N57 C87 106.3(15)
N58 N57 Cu29 119.0(11)
C87 N57 Cu29 134.4(14)
N57 N58 C85 108.7(14)
N57 N58 Cu30 116.8(11)
C85 N58 Cu30 134.2(13)
C90 N59 N60 108.6(16)
C90 N59 Cu30 132.4(14)
N60 N59 Cu30 119.0(11)
C88 N60 N59 107.0(15)
C88 N60 Cu31 132.3(13)
N59 N60 Cu31 119.5(12)
N62 N61 C93 107.8(16)
N62 N61 Cu31 116.3(11)
C93 N61 Cu31 131.6(17)
C91 N62 N61 108.0(16)
C91 N62 Cu23 132.1(14)
N61 N62 Cu23 117.1(11)
C98 N63 C102 110(2)
C98 N63 C106 111(2)
C102 N63 C106 112(2)
C98 N63 C94 111(2)
C102 N63 C94 107.2(19)
C106 N63 C94 107(2)
C122 N64 C118 111(3)
C122 N64 C110 117(3)
C118 N64 C110 99(2)
C122 N64 C114 117(3)
C118 N64 C114 111(3)
C110 N64 C114 101(3)
C2 C1 N2 111(2)
C1 C2 C3 108.2(19)
N1 C3 C2 105.2(18)
N4 C4 C5 109.5(17)
C4 C5 C6 103.6(19)
N3 C6 C5 110.3(18)
N6 C7 C8 109.0(19)
C9 C8 C7 106.5(19)
C8 C9 N5 108.1(17)
C11 C10 N8 105.7(18)
C12 C11 C10 109.0(19)
C11 C12 N7 113.1(19)
N10 C13 C14 109.9(17)
C15 C14 C13 103.3(16)
C14 C15 N9 110.0(16)
N12 C16 C17 109.0(19)
C18 C17 C16 108(2)
C17 C18 N11 109.2(17)
N14 C19 C20 112.6(17)
C21 C20 C19 103.4(17)
N13 C21 C20 110.4(17)
C23 C22 N16 109.4(16)
C22 C23 C24 104.9(16)
N15 C24 C23 109(2)
C26 C25 N18 114(2)
C25 C26 C27 102(2)
N17 C27 C26 111(2)
N20 C28 C29 109(2)
C30 C29 C28 102.7(19)
N19 C30 C29 114(2)
N22 C31 C32 109(2)
C33 C32 C31 104.0(18)
C32 C33 N21 114.2(18)
N24 C34 C35 111(2)
C34 C35 C36 103.4(18)
N23 C36 C35 110.2(17)
N26 C37 C38 109(2)
C39 C38 C37 106(2)
N25 C39 C38 109.8(18)
C41 C40 N28 111(3)
C40 C41 C42 104(3)
N27 C42 C41 109(3)
N30 C43 C44 108.3(16)
C45 C44 C43 104.5(19)
C44 C45 N29 111.5(19)
N32 C46 C47 110.9(17)
C46 C47 C48 105.2(16)
N31 C48 C47 106.8(17)
N34 C49 C50 107.1(17)
C51 C50 C49 104.3(15)
N33 C51 C50 111.7(17)
N36 C52 C53 112(2)
C54 C53 C52 100.9(16)
N35 C54 C53 110.8(17)
C56 C55 N38 112(2)
C55 C56 C57 102.1(19)
N37 C57 C56 108.2(18)
C59 C58 N40 108.3(17)
C58 C59 C60 107.2(19)
N39 C60 C59 109.1(19)
N42 C61 C62 112(2)
C63 C62 C61 103(2)
C62 C63 N41 111(2)
N44 C64 C65 111(3)
C66 C65 C64 100(3)
C65 C66 N43 117(3)
N46 C67 C68 108(2)
C69 C68 C67 107(2)
C68 C69 N45 110(2)
N48 C70 C71 109.1(17)
C72 C71 C70 103.7(15)
N47 C72 C71 110.9(17)
N50 C73 C74 108.6(19)
C75 C74 C73 106(2)
N49 C75 C74 109.3(19)
C77 C76 N52 112.5(18)
C76 C77 C78 106(2)
C77 C78 N51 108.8(18)
N54 C79 C80 109.1(15)
C81 C80 C79 106.0(17)
N53 C81 C80 109.0(18)
N56 C82 C83 110.3(17)
C84 C83 C82 103.8(16)
N55 C84 C83 108.7(19)
N58 C85 C86 109.3(17)
C87 C86 C85 104.1(16)
N57 C87 C86 111.4(17)
N60 C88 C89 110.7(17)
C90 C89 C88 104.8(17)
N59 C90 C89 108.8(18)
N62 C91 C92 110.5(18)
C91 C92 C93 104(2)
N61 C93 C92 109(2)
C95 C94 N63 113.7(18)
C94 C95 C96 103(2)
C97 C96 C95 108(2)
C99 C98 N63 120(2)
C98 C99 C100 114(3)
C101 C100 C99 113(2)
C103 C102 N63 117(2)
C102 C103 C104 111(2)
C105 C104 C103 117(3)
C107 C106 N63 116(2)
C108 C107 C106 109(2)
C107 C108 C109 109(2)
N64 C110 C111 114(3)
C110 C111 C112 105(4)
C113 C112 C111 118(5)
C115 C114 N64 120(4)
C114 C115 C116 121(5)
C115 C116 C117 106.2(18)
N64 C118 C119 116(3)
C118 C119 C120 108.4(18)
C121 C120 C119 106.8(18)
N64 C122 C123 119(3)
C124 C123 C122 93(4)
C125 C124 C123 94(4)
C128 C127 C126 116(4)
C128 C127 C132 119(3)
C126 C127 C132 124(3)
C129 C128 C127 121(4)
C128 C129 C130 122(4)
C129 C130 C131 122(4)
C132 C131 C130 120(4)
C131 C132 C127 115(4)
C133 C134 C135 110.0(19)
C136 C135 C134 107.7(18)
C137 C136 C135 110.6(18)
C136 C137 C138 107.4(18)
C141 C140 C145 121(4)
C141 C140 C139 121(4)
C145 C140 C139 118(2)
C142 C141 C140 119(4)
C141 C142 C143 121(4)
C144 C143 C142 120(3)
C143 C144 C145 120(2)
C144 C145 C140 119(3)
C148 C147 C152 121(4)
C148 C147 C146 116(4)
C152 C147 C146 123(4)
C147 C148 C149 120(4)
C150 C149 C148 120(3)
C149 C150 C151 119(2)
C150 C151 C152 120(4)
C147 C152 C151 118(4)
C155 C154 C153 108(2)
C154 C155 C156 109(2)
C155 C156 C157 108(2)
C156 C157 C158 108(2)
C159 C160 C161 108(2)
C162 C161 C160 109(2)
C161 C162 C163 108.1(19)
C164 C163 C162 108(2)
C170 C165 C166 106.5(19)
C167 C166 C165 106.8(19)
C168 C167 C166 108(2)
C169 C168 C167 109(2)
C170 C169 C168 108.8(19)
C169 C170 C165 132(3)

loop_
_geom_bond_atom_site_label_1
_geom_bond_atom_site_label_2
_geom_bond_distance
Cu1 O1 1.884(12)
Cu1 O8 1.966(11)
Cu1 N16 1.968(15)
Cu1 N1 2.005(15)
Cu2 O1 1.935(12)
Cu2 O2 1.969(9)
Cu2 N2 1.976(14)
Cu2 N3 1.993(16)
Cu3 O3 1.882(11)
Cu3 O2 1.887(12)
Cu3 N5 1.975(15)
Cu3 N4 2.014(16)
Cu4 O3 1.919(10)
Cu4 O4 1.945(12)
Cu4 N7 1.999(15)
Cu4 N6 2.004(15)
Cu5 O4 1.910(11)
Cu5 O5 1.933(11)
Cu5 N9 1.962(15)
Cu5 N8 2.002(15)
Cu6 O6 1.918(11)
Cu6 O5 1.948(11)
Cu6 N11 1.973(16)
Cu6 N10 1.987(13)
Cu7 O7 1.906(12)
Cu7 O6 1.931(11)
Cu7 N13 1.975(16)
Cu7 N12 2.001(14)
Cu8 O7 1.890(11)
Cu8 O8 1.914(12)
Cu8 N14 1.958(17)
Cu8 N15 1.996(14)
Cu9 O9 1.900(13)
Cu9 O22 1.916(12)
Cu9 N44 1.99(2)
Cu9 N17 1.993(16)
Cu10 O10 1.886(12)
Cu10 O9 1.911(12)
Cu10 N19 1.949(15)
Cu10 N18 1.950(16)
Cu11 O10 1.906(11)
Cu11 O11 1.914(10)
Cu11 N21 1.935(16)
Cu11 N20 1.953(13)
Cu12 O11 1.889(11)
Cu12 O12 1.941(11)
Cu12 N23 1.952(16)
Cu12 N22 2.000(16)
Cu13 O12 1.886(13)
Cu13 O13 1.925(11)
Cu13 N24 1.952(15)
Cu13 N25 1.967(18)
Cu14 O14 1.912(12)
Cu14 O13 1.927(11)
Cu14 N27 1.943(18)
Cu14 N26 1.974(18)
Cu15 O14 1.917(11)
Cu15 O15 1.918(11)
Cu15 N29 1.933(14)
Cu15 N28 1.950(18)
Cu16 O15 1.909(10)
Cu16 O16 1.930(11)
Cu16 N31 1.939(14)
Cu16 N30 1.963(15)
Cu17 O16 1.915(11)
Cu17 N33 1.934(14)
Cu17 O17 1.940(11)
Cu17 N32 1.967(15)
Cu18 O17 1.926(12)
Cu18 O18 1.935(12)
Cu18 N35 1.955(14)
Cu18 N34 1.956(14)
Cu19 O19 1.924(11)
Cu19 O18 1.939(12)
Cu19 N36 1.965(15)
Cu19 N37 1.967(17)
Cu20 O20 1.912(10)
Cu20 O19 1.949(12)
Cu20 N38 1.950(15)
Cu20 N39 1.964(16)
Cu21 O21 1.915(12)
Cu21 O20 1.938(12)
Cu21 N40 1.943(15)
Cu21 N41 1.963(15)
Cu22 O21 1.911(11)
Cu22 O22 1.917(13)
Cu22 N43 1.919(17)
Cu22 N42 1.97(2)
Cu23 O23 1.910(13)
Cu23 O31 1.933(11)
Cu23 N45 1.945(14)
Cu23 N62 1.966(16)
Cu24 O24 1.905(11)
Cu24 O23 1.942(12)
Cu24 N47 1.955(13)
Cu24 N46 1.986(16)
Cu25 O24 1.926(11)
Cu25 O25 1.950(11)
Cu25 N48 2.018(14)
Cu25 N49 2.019(16)
Cu26 O25 1.916(12)
Cu26 O26 1.928(12)
Cu26 N51 1.933(16)
Cu26 N50 1.957(14)
Cu27 O26 1.918(12)
Cu27 O27 1.936(12)
Cu27 N52 1.944(14)
Cu27 N53 1.970(14)
Cu28 O28 1.943(12)
Cu28 N54 1.948(14)
Cu28 O27 1.973(11)
Cu28 N55 1.988(14)
Cu28 O16 2.347(11)
Cu29 O28 1.897(11)
Cu29 O29 1.899(11)
Cu29 N57 1.919(15)
Cu29 N56 1.982(14)
Cu30 O30 1.890(11)
Cu30 O29 1.903(11)
Cu30 N58 1.960(14)
Cu30 N59 1.983(16)
Cu31 O30 1.944(11)
Cu31 O31 1.953(11)
Cu31 N60 1.980(16)
Cu31 N61 2.001(15)
Cu31 O20 2.368(12)
S1 O32 1.491(12)
S1 O35 1.507(14)
S1 O33 1.529(11)
S1 O34 1.624(15)
N1 C3 1.37(2)
N1 N2 1.41(2)
N2 C1 1.37(2)
N3 C6 1.32(2)
N3 N4 1.35(2)
N4 C4 1.30(2)
N5 N6 1.33(2)
N5 C9 1.38(2)
N6 C7 1.32(2)
N7 C12 1.35(3)
N7 N8 1.40(2)
N8 C10 1.40(2)
N9 N10 1.340(19)
N9 C15 1.39(2)
N10 C13 1.34(2)
N11 C18 1.37(2)
N11 N12 1.379(19)
N12 C16 1.34(2)
N13 C21 1.36(3)
N13 N14 1.38(2)
N14 C19 1.33(2)
N15 C24 1.31(2)
N15 N16 1.37(2)
N16 C22 1.40(2)
N17 C27 1.28(3)
N17 N18 1.39(2)
N18 C25 1.32(2)
N19 C30 1.29(2)
N19 N20 1.38(2)
N20 C28 1.33(2)
N21 C33 1.33(2)
N21 N22 1.37(2)
N22 C31 1.30(2)
N23 C36 1.31(2)
N23 N24 1.38(2)
N24 C34 1.32(3)
N25 C39 1.33(3)
N25 N26 1.384(19)
N26 C37 1.30(3)
N27 C42 1.32(3)
N27 N28 1.34(2)
N28 C40 1.36(3)
N29 N30 1.344(19)
N29 C45 1.37(2)
N30 C43 1.35(2)
N31 C48 1.35(2)
N31 N32 1.36(2)
N32 C46 1.34(2)
N33 C51 1.32(2)
N33 N34 1.36(2)
N34 C49 1.33(2)
N35 N36 1.35(2)
N35 C54 1.35(2)
N36 C52 1.29(2)
N37 N38 1.33(2)
N37 C57 1.35(2)
N38 C55 1.38(3)
N39 C60 1.33(2)
N39 N40 1.38(2)
N40 C58 1.38(3)
N41 C63 1.37(3)
N41 N42 1.37(2)
N42 C61 1.32(3)
N43 C66 1.33(3)
N43 N44 1.37(3)
N44 C64 1.29(3)
N45 N46 1.35(2)
N45 C69 1.37(3)
N46 C67 1.32(3)
N47 C72 1.33(2)
N47 N48 1.38(2)
N48 C70 1.31(2)
N49 C75 1.32(2)
N49 N50 1.387(19)
N50 C73 1.36(3)
N51 N52 1.39(2)
N51 C78 1.40(3)
N52 C76 1.33(3)
N53 C81 1.36(2)
N53 N54 1.37(2)
N54 C79 1.37(2)
N55 N56 1.32(2)
N55 C84 1.36(2)
N56 C82 1.33(2)
N57 N58 1.35(2)
N57 C87 1.37(2)
N58 C85 1.37(2)
N59 C90 1.33(2)
N59 N60 1.41(2)
N60 C88 1.29(2)
N61 N62 1.35(2)
N61 C93 1.36(3)
N62 C91 1.34(3)
N63 C98 1.46(3)
N63 C102 1.49(4)
N63 C106 1.58(3)
N63 C94 1.59(3)
N64 C122 1.48(4)
N64 C118 1.51(4)
N64 C110 1.53(4)
N64 C114 1.56(6)
C1 C2 1.33(3)
C2 C3 1.45(3)
C4 C5 1.35(3)
C5 C6 1.41(3)
C7 C8 1.36(3)
C8 C9 1.35(3)
C10 C11 1.37(3)
C11 C12 1.28(3)
C13 C14 1.42(3)
C14 C15 1.38(3)
C16 C17 1.36(3)
C17 C18 1.34(3)
C19 C20 1.38(3)
C20 C21 1.37(3)
C22 C23 1.38(3)
C23 C24 1.41(3)
C25 C26 1.31(3)
C26 C27 1.39(4)
C28 C29 1.41(3)
C29 C30 1.36(3)
C31 C32 1.36(3)
C32 C33 1.32(3)
C34 C35 1.36(3)
C35 C36 1.40(3)
C37 C38 1.39(3)
C38 C39 1.35(3)
C40 C41 1.32(5)
C41 C42 1.44(4)
C43 C44 1.41(3)
C44 C45 1.35(3)
C46 C47 1.36(3)
C47 C48 1.43(3)
C49 C50 1.42(3)
C50 C51 1.36(3)
C52 C53 1.41(3)
C53 C54 1.39(3)
C55 C56 1.36(3)
C56 C57 1.48(3)
C58 C59 1.35(3)
C59 C60 1.38(3)
C61 C62 1.37(3)
C62 C63 1.37(3)
C64 C65 1.39(4)
C65 C66 1.31(4)
C67 C68 1.38(3)
C68 C69 1.31(3)
C70 C71 1.42(3)
C71 C72 1.37(2)
C73 C74 1.40(3)
C74 C75 1.38(3)
C76 C77 1.31(3)
C77 C78 1.39(3)
C79 C80 1.41(3)
C80 C81 1.36(3)
C82 C83 1.39(3)
C83 C84 1.38(3)
C85 C86 1.39(3)
C86 C87 1.37(3)
C88 C89 1.41(3)
C89 C90 1.38(3)
C91 C92 1.38(3)
C92 C93 1.38(3)
C94 C95 1.54(4)
C95 C96 1.55(4)
C96 C97 1.43(3)
C98 C99 1.38(3)
C99 C100 1.58(4)
C100 C101 1.49(3)
C102 C103 1.46(4)
C103 C104 1.67(5)
C104 C105 1.56(5)
C106 C107 1.51(3)
C107 C108 1.48(4)
C108 C109 1.570(19)
C110 C111 1.533(19)
C111 C112 1.54(2)
C112 C113 1.52(2)
C114 C115 1.54(2)
C115 C116 1.55(2)
C116 C117 1.56(2)
C118 C119 1.520(19)
C119 C120 1.548(19)
C120 C121 1.53(2)
C122 C123 1.55(2)
C123 C124 1.55(2)
C124 C125 1.53(2)
C126 C127 1.49(5)
C127 C128 1.39(5)
C127 C132 1.53(5)
C128 C129 1.35(4)
C129 C130 1.35(4)
C130 C131 1.40(5)
C131 C132 1.39(5)
C133 C134 1.538(19)
C134 C135 1.547(19)
C135 C136 1.542(19)
C136 C137 1.537(19)
C137 C138 1.552(19)
C139 C140 1.502(19)
C140 C141 1.390(19)
C140 C145 1.410(19)
C141 C142 1.387(19)
C142 C143 1.40(2)
C143 C144 1.381(19)
C144 C145 1.395(19)
C146 C147 1.49(2)
C147 C148 1.37(2)
C147 C152 1.39(2)
C148 C149 1.40(2)
C149 C150 1.38(2)
C150 C151 1.40(2)
C151 C152 1.40(2)
C153 C154 1.55(2)
C154 C155 1.53(2)
C155 C156 1.54(2)
C156 C157 1.54(2)
C157 C158 1.54(2)
C159 C160 1.54(2)
C160 C161 1.54(2)
C161 C162 1.54(2)
C162 C163 1.54(2)
C163 C164 1.54(2)
C165 C170 1.55(2)
C165 C166 1.55(2)
C166 C167 1.55(2)
C167 C168 1.54(2)
C168 C169 1.54(2)
C169 C170 1.54(2)
